data_7017488
loop_
_publ_author_name
'Voloshin, Y. Z.'
'Belaya, I. G.'
'Belov, A. S.'
'Platonov, V. E.'
'Maksimov, A. M.'
'Vologzhanina, A. V.'
'Starikova, Z. A.'
'Dolganov, A. V.'
'Novikov, V. V.'
'Bubnov, Y. N.'

_publ_section_title
;
 Formation of the second superhydrophobic shell around an encapsulated
 metal ion: synthesis, X-ray structure and electrochemical study of the
 clathrochelate and bis-clathrochelate iron(II) and cobalt(II, III)
 dioximates with ribbed perfluoroarylsulfide substituents.
;
_journal_issue 3
_journal_name_full 'Dalton transactions (Cambridge, England : 2003)'
_journal_page_first 737
_journal_page_last 746
_journal_paper_doi 10.1039/c1dt10500k
_journal_volume 41
_journal_year 2012
_chemical_formula_moiety 'C50 H18 B2 Cl6 Co F24 N6 O6 S6'
_chemical_formula_sum 'C50 H18 B2 Cl6 Co F24 N6 O6 S6'
_chemical_formula_weight 1740.31
_chemical_name_systematic
;
?
;
_space_group_IT_number 2
_symmetry_cell_setting triclinic
_symmetry_space_group_name_Hall '-P 1'
_symmetry_space_group_name_H-M 'P -1'
_atom_sites_solution_hydrogens geom
_atom_sites_solution_primary direct
_atom_sites_solution_secondary difmap
_audit_creation_method SHELXL-97
_cell_angle_alpha 70.408(3)
_cell_angle_beta 86.475(3)
_cell_angle_gamma 86.659(3)
_cell_formula_units_Z 4
_cell_length_a 16.399(3)
_cell_length_b 17.273(3)
_cell_length_c 23.260(4)
_cell_measurement_reflns_used 1489
_cell_measurement_temperature 100(2)
_cell_measurement_theta_max 24.79
_cell_measurement_theta_min 2.16
_cell_volume 6190.5(19)
_computing_cell_refinement 'APEX2 (Bruker, 2005)'
_computing_data_collection 'APEX2 (Bruker, 2005)'
_computing_data_reduction 'APEX2 (Bruker, 2005)'
_computing_molecular_graphics 'SHELXTL ver. 5.1 (Sheldrick, 1998b)'
_computing_publication_material 'SHELXTL ver. 5.1 (Sheldrick, 1998b)'
_computing_structure_refinement 'SHELXTL ver. 5.1 (Sheldrick, 1998b)'
_computing_structure_solution 'SHELXTL ver. 5.1 (Sheldrick, 1998b)'
_diffrn_ambient_temperature 100(2)
_diffrn_measured_fraction_theta_full 0.996
_diffrn_measured_fraction_theta_max 0.996
_diffrn_measurement_device_type 'Bruker Apex II CCD area detector'
_diffrn_measurement_method 'omega scan'
_diffrn_radiation_monochromator graphite
_diffrn_radiation_source 'fine-focus sealed tube'
_diffrn_radiation_type MoK\a
_diffrn_radiation_wavelength 0.71073
_diffrn_reflns_av_R_equivalents 0.0000
_diffrn_reflns_av_sigmaI/netI 0.0828
_diffrn_reflns_limit_h_max 20
_diffrn_reflns_limit_h_min -20
_diffrn_reflns_limit_k_max 21
_diffrn_reflns_limit_k_min -19
_diffrn_reflns_limit_l_max 28
_diffrn_reflns_limit_l_min 0
_diffrn_reflns_number 81071
_diffrn_reflns_theta_full 26.00
_diffrn_reflns_theta_max 26.00
_diffrn_reflns_theta_min 1.25
_exptl_absorpt_coefficient_mu 0.867
_exptl_absorpt_correction_T_max 0.845
_exptl_absorpt_correction_T_min 0.750
_exptl_absorpt_correction_type multi-scan
_exptl_absorpt_process_details 'SADABS (Sheldrick, 1998)'
_exptl_crystal_colour red
_exptl_crystal_density_diffrn 1.867
_exptl_crystal_density_method 'not measured'
_exptl_crystal_description needle
_exptl_crystal_F_000 3436
_exptl_crystal_size_max 0.35
_exptl_crystal_size_mid 0.28
_exptl_crystal_size_min 0.20
_refine_diff_density_max 1.433
_refine_diff_density_min -0.549
_refine_diff_density_rms 0.113
_refine_ls_extinction_method none
_refine_ls_goodness_of_fit_ref 1.024
_refine_ls_hydrogen_treatment constr
_refine_ls_matrix_type full
_refine_ls_number_parameters 1825
_refine_ls_number_reflns 24250
_refine_ls_number_restraints 6
_refine_ls_restrained_S_all 1.025
_refine_ls_R_factor_all 0.0869
_refine_ls_R_factor_gt 0.0541
_refine_ls_shift/su_max 0.006
_refine_ls_shift/su_mean 0.000
_refine_ls_structure_factor_coef Fsqd
_refine_ls_weighting_details 'calc w=1/[\s^2^(Fo^2^)+(0.0404P)^2^+10.7310P] where P=(Fo^2^+2Fc^2^)/3'
_refine_ls_weighting_scheme calc
_refine_ls_wR_factor_gt 0.1090
_refine_ls_wR_factor_ref 0.1253
_reflns_number_gt 18158
_reflns_number_total 24250
_reflns_threshold_expression >2sigma(I)
_cod_data_source_file c1dt10500k.txt
_cod_data_source_block 5
_cod_depositor_comments
;
The following automatic conversions were performed:

'_symmetry_cell_setting' value 'Triclinic' changed to 'triclinic'
according to /home/saulius/struct/CIF-dictionaries/cif_core.dic
dictionary named 'cif_core.dic' version 2.4.1 from 2010-06-29.

Automatic conversion script
Id: cif_fix_values 1715 2011-07-08 13:25:40Z adriana 
;
_cod_database_code 7017488

loop_
_symmetry_equiv_pos_as_xyz
'x, y, z'
'-x, -y, -z'

loop_
_atom_site_label
_atom_site_type_symbol
_atom_site_fract_x
_atom_site_fract_y
_atom_site_fract_z
_atom_site_U_iso_or_equiv
_atom_site_adp_type
_atom_site_occupancy
_atom_site_symmetry_multiplicity
_atom_site_calc_flag
_atom_site_refinement_flags
Co1 Co 0.01685(4) 0.23442(4) 0.75424(3) 0.01415(15) Uani 1 1 d .
S1 S 0.11214(9) -0.01473(9) 0.86538(7) 0.0240(3) Uani 1 1 d .
S2 S 0.10364(12) 0.10663(10) 0.94282(7) 0.0363(4) Uani 1 1 d .
S3 S 0.12192(10) 0.34740(10) 0.56240(7) 0.0286(4) Uani 1 1 d .
S4 S 0.12771(8) 0.46826(8) 0.63753(6) 0.0202(3) Uani 1 1 d .
S5 S -0.25381(8) 0.20543(10) 0.71346(6) 0.0245(3) Uani 1 1 d .
S6 S -0.25196(8) 0.31098(9) 0.80280(7) 0.0228(3) Uani 1 1 d .
Cl1 Cl -0.16735(10) -0.22466(10) 0.82824(8) 0.0351(4) Uani 1 1 d .
Cl2 Cl 0.23040(13) 0.40174(11) 1.00682(8) 0.0475(5) Uani 1 1 d .
Cl3 Cl 0.16940(18) 0.03922(13) 0.47753(10) 0.0771(8) Uani 1 1 d .
Cl4 Cl -0.16487(9) 0.71476(9) 0.64700(7) 0.0275(3) Uani 1 1 d .
Cl5 Cl -0.17695(10) 0.30247(12) 0.43166(7) 0.0404(4) Uani 1 1 d .
Cl6 Cl -0.17323(12) 0.28121(17) 1.06963(8) 0.0669(7) Uani 1 1 d .
O1 O 0.0364(2) 0.0719(2) 0.74571(17) 0.0246(9) Uani 1 1 d .
O2 O 0.0529(2) 0.2790(2) 0.85882(17) 0.0242(9) Uani 1 1 d .
O3 O 0.0505(2) 0.1828(2) 0.64755(17) 0.0224(9) Uani 1 1 d .
O4 O 0.0493(2) 0.3927(2) 0.76126(16) 0.0182(8) Uani 1 1 d .
O5 O -0.0864(2) 0.1448(2) 0.69318(17) 0.0229(9) Uani 1 1 d .
O6 O -0.0784(2) 0.3428(2) 0.81881(17) 0.0234(9) Uani 1 1 d .
F1 F -0.0690(2) -0.0027(2) 0.89905(15) 0.0282(8) Uani 1 1 d .
F2 F -0.18594(19) -0.0946(2) 0.88412(16) 0.0307(8) Uani 1 1 d .
N1 N 0.0434(3) 0.1206(3) 0.78006(19) 0.0170(10) Uani 1 1 d .
N2 N 0.0566(3) 0.2189(3) 0.8331(2) 0.0205(10) Uani 1 1 d .
N3 N 0.0571(3) 0.2431(3) 0.67271(19) 0.0163(10) Uani 1 1 d .
N4 N 0.0522(2) 0.3438(3) 0.72613(19) 0.0149(9) Uani 1 1 d .
N5 N -0.0888(3) 0.1964(3) 0.7259(2) 0.0201(10) Uani 1 1 d .
N6 N -0.0857(3) 0.2903(3) 0.7875(2) 0.0192(10) Uani 1 1 d .
B1 B -0.0015(4) 0.1130(4) 0.6843(3) 0.0218(14) Uani 1 1 d .
B2 B 0.0091(4) 0.3570(4) 0.8249(3) 0.0171(13) Uani 1 1 d .
C1 C 0.0751(3) 0.0872(3) 0.8328(2) 0.0193(12) Uani 1 1 d .
C2 C 0.0788(3) 0.1452(3) 0.8656(2) 0.0196(12) Uani 1 1 d .
C3 C 0.0859(3) 0.3129(3) 0.6392(2) 0.0186(12) Uani 1 1 d .
C4 C 0.0858(3) 0.3713(3) 0.6713(2) 0.0172(12) Uani 1 1 d .
C5 C -0.1602(3) 0.2240(3) 0.7388(2) 0.0179(12) Uani 1 1 d .
C6 C -0.1582(3) 0.2759(4) 0.7767(2) 0.0185(12) Uani 1 1 d .
C7 C 0.0316(3) -0.0693(3) 0.8533(2) 0.0198(12) Uani 1 1 d .
C8 C -0.0493(3) -0.0592(3) 0.8721(2) 0.0199(12) Uani 1 1 d .
C9 C -0.1093(3) -0.1068(4) 0.8645(3) 0.0233(13) Uani 1 1 d .
C10 C -0.0919(4) -0.1656(4) 0.8375(3) 0.0266(14) Uani 1 1 d .
C11 C -0.0120(4) -0.1773(4) 0.8192(3) 0.0295(14) Uani 1 1 d .
C12 C 0.0482(3) -0.1293(3) 0.8261(3) 0.0252(13) Uani 1 1 d .
C13 C 0.1385(4) 0.1930(3) 0.9578(2) 0.0233(13) Uani 1 1 d .
C14 C 0.0898(4) 0.2318(4) 0.9906(2) 0.0256(14) Uani 1 1 d .
C15 C 0.1173(4) 0.2949(4) 1.0058(3) 0.0286(15) Uani 1 1 d .
C16 C 0.1958(4) 0.3229(4) 0.9877(3) 0.0296(14) Uani 1 1 d .
C17 C 0.2454(4) 0.2844(4) 0.9541(3) 0.0266(14) Uani 1 1 d .
C18 C 0.2166(4) 0.2209(3) 0.9397(2) 0.0227(13) Uani 1 1 d .
C19 C 0.1345(3) 0.2576(4) 0.5416(2) 0.0228(13) Uani 1 1 d .
C20 C 0.2080(3) 0.2142(3) 0.5468(3) 0.0233(13) Uani 1 1 d .
C21 C 0.2189(4) 0.1475(4) 0.5267(3) 0.0319(15) Uani 1 1 d .
C22 C 0.1565(5) 0.1220(4) 0.5023(3) 0.0392(18) Uani 1 1 d .
C23 C 0.0829(5) 0.1656(5) 0.4970(3) 0.0450(19) Uani 1 1 d .
C24 C 0.0719(4) 0.2321(4) 0.5163(3) 0.0344(16) Uani 1 1 d .
C25 C 0.0422(3) 0.5327(3) 0.6431(2) 0.0180(12) Uani 1 1 d .
C26 C 0.0467(3) 0.5885(3) 0.6738(3) 0.0225(13) Uani 1 1 d .
C27 C -0.0154(4) 0.6440(3) 0.6750(3) 0.0233(13) Uani 1 1 d .
C28 C -0.0868(3) 0.6450(3) 0.6451(3) 0.0218(12) Uani 1 1 d .
C29 C -0.0931(3) 0.5892(3) 0.6152(3) 0.0212(13) Uani 1 1 d .
C30 C -0.0294(3) 0.5344(3) 0.6141(3) 0.0207(12) Uani 1 1 d .
C31 C -0.2263(3) 0.2306(4) 0.6347(3) 0.0237(13) Uani 1 1 d .
C32 C -0.2413(3) 0.1780(3) 0.6040(3) 0.0211(12) Uani 1 1 d .
C33 C -0.2253(4) 0.1995(4) 0.5421(3) 0.0270(14) Uani 1 1 d .
C34 C -0.1931(4) 0.2739(4) 0.5089(3) 0.0286(14) Uani 1 1 d .
C35 C -0.1761(4) 0.3265(3) 0.5395(3) 0.0263(14) Uani 1 1 d .
C36 C -0.1924(3) 0.3058(3) 0.6007(3) 0.0229(13) Uani 1 1 d .
C37 C -0.2271(3) 0.3018(4) 0.8775(2) 0.0208(13) Uani 1 1 d .
C38 C -0.1948(3) 0.2293(4) 0.9179(3) 0.0290(14) Uani 1 1 d .
C39 C -0.1781(4) 0.2226(4) 0.9761(3) 0.0399(18) Uani 1 1 d .
C40 C -0.1928(4) 0.2892(5) 0.9963(3) 0.0379(17) Uani 1 1 d .
C41 C -0.2242(4) 0.3615(4) 0.9568(3) 0.0308(15) Uani 1 1 d .
C42 C -0.2416(3) 0.3661(4) 0.8990(3) 0.0254(13) Uani 1 1 d .
C43 C -0.0080(4) 0.0472(4) 0.6517(3) 0.0374(17) Uani 1 1 d .
H43C H -0.0571 0.0152 0.6695 0.045 Uiso 1 1 calc R
H43D H -0.0182 0.0773 0.6082 0.045 Uiso 1 1 calc R
C44 C 0.0608(5) -0.0118(5) 0.6537(4) 0.051(2) Uani 1 1 d .
H44C H 0.0779 -0.0334 0.6955 0.061 Uiso 1 1 d R
H44D H 0.1062 0.0176 0.6289 0.061 Uiso 1 1 d R
C45 C 0.0411(7) -0.0824(5) 0.6295(4) 0.082(3) Uani 1 1 d .
H45C H -0.0013 -0.1149 0.6561 0.098 Uiso 1 1 d R
H45D H 0.0210 -0.0617 0.5885 0.098 Uiso 1 1 d R
C46 C 0.1115(6) -0.1374(6) 0.6315(4) 0.078(3) Uani 1 1 d .
H46D H 0.0996 -0.1772 0.6117 0.116 Uiso 1 1 calc R
H46E H 0.1243 -0.1668 0.6742 0.116 Uiso 1 1 calc R
H46F H 0.1584 -0.1057 0.6101 0.116 Uiso 1 1 calc R
C47 C 0.0136(4) 0.4178(4) 0.8616(3) 0.0260(13) Uani 1 1 d .
H47C H -0.0074 0.3900 0.9040 0.031 Uiso 1 1 calc R
H47D H 0.0718 0.4287 0.8636 0.031 Uiso 1 1 calc R
C48 C -0.0328(4) 0.4995(4) 0.8368(3) 0.0368(16) Uani 1 1 d .
H48C H -0.0900 0.4892 0.8311 0.044 Uiso 1 1 calc R
H48D H -0.0082 0.5304 0.7961 0.044 Uiso 1 1 calc R
C49 C -0.0329(4) 0.5527(4) 0.8781(4) 0.0444(19) Uani 1 1 d .
H49C H -0.0658 0.6041 0.8595 0.053 Uiso 1 1 calc R
H49D H -0.0598 0.5228 0.9181 0.053 Uiso 1 1 calc R
C50 C 0.0515(5) 0.5748(6) 0.8885(5) 0.072(3) Uani 1 1 d U
H50D H 0.0468 0.6169 0.9083 0.108 Uiso 1 1 calc R
H50E H 0.0820 0.5961 0.8492 0.108 Uiso 1 1 calc R
H50F H 0.0805 0.5257 0.9148 0.108 Uiso 1 1 calc R
F3 F 0.0073(2) -0.2336(2) 0.7926(2) 0.0492(11) Uani 1 1 d .
F4 F 0.1251(2) -0.1425(2) 0.80681(17) 0.0343(9) Uani 1 1 d .
F5 F 0.0122(2) 0.2092(2) 1.00790(16) 0.0412(9) Uani 1 1 d .
F6 F 0.0674(2) 0.3318(2) 1.03749(17) 0.0459(10) Uani 1 1 d .
F7 F 0.3210(2) 0.3083(2) 0.93703(16) 0.0365(9) Uani 1 1 d .
F8 F 0.2651(2) 0.1853(2) 0.90662(15) 0.0348(9) Uani 1 1 d .
F9 F 0.2712(2) 0.2357(2) 0.57151(15) 0.0308(8) Uani 1 1 d .
F10 F 0.2923(3) 0.1089(2) 0.53128(18) 0.0536(12) Uani 1 1 d .
F11 F 0.0183(3) 0.1431(4) 0.4737(2) 0.0811(17) Uani 1 1 d .
F12 F -0.0008(2) 0.2722(3) 0.51077(19) 0.0584(13) Uani 1 1 d .
F13 F 0.1144(2) 0.5899(2) 0.70314(16) 0.0318(8) Uani 1 1 d .
F14 F -0.0083(2) 0.6961(2) 0.70555(17) 0.0354(9) Uani 1 1 d .
F15 F -0.1611(2) 0.5890(2) 0.58671(16) 0.0321(8) Uani 1 1 d .
F16 F -0.03720(19) 0.4823(2) 0.58323(15) 0.0286(8) Uani 1 1 d .
F17 F -0.2733(2) 0.1055(2) 0.63392(15) 0.0378(9) Uani 1 1 d .
F18 F -0.2422(2) 0.1464(2) 0.51385(16) 0.0413(10) Uani 1 1 d .
F19 F -0.1449(2) 0.3997(2) 0.50926(16) 0.0433(10) Uani 1 1 d .
F20 F -0.1773(2) 0.3596(2) 0.62943(16) 0.0381(9) Uani 1 1 d .
F21 F -0.1781(2) 0.1635(2) 0.89973(16) 0.0376(9) Uani 1 1 d .
F22 F -0.1480(2) 0.1516(3) 1.01362(17) 0.0553(13) Uani 1 1 d .
F23 F -0.2386(3) 0.4268(3) 0.97470(18) 0.0512(11) Uani 1 1 d .
F24 F -0.2716(2) 0.4386(2) 0.86158(16) 0.0343(9) Uani 1 1 d .
Co2 Co 0.51060(5) 0.25247(5) 0.75049(4) 0.02266(17) Uani 1 1 d .
Cl1' Cl 0.62736(13) 0.68948(11) 0.82714(8) 0.0492(5) Uani 1 1 d .
Cl2' Cl 0.32804(8) 0.30742(9) 0.43015(6) 0.0233(3) Uani 1 1 d .
Cl3' Cl 0.34185(9) 0.20034(9) 1.08628(6) 0.0234(3) Uani 1 1 d .
Cl4' Cl 0.65238(13) -0.17196(12) 0.64677(9) 0.0508(5) Uani 1 1 d .
Cl5' Cl 0.32317(12) 0.71393(10) 0.68082(10) 0.0522(5) Uani 1 1 d .
Cl6' Cl 0.33542(10) -0.18546(9) 0.82059(9) 0.0434(5) Uani 1 1 d .
S1' S 0.65167(11) 0.48510(10) 0.64969(7) 0.0354(4) Uani 1 1 d .
S2' S 0.61763(9) 0.38946(9) 0.56045(6) 0.0202(3) Uani 1 1 d .
S3' S 0.63099(9) 0.11591(9) 0.92526(6) 0.0208(3) Uani 1 1 d .
S4' S 0.64583(10) 0.00963(9) 0.83877(7) 0.0275(4) Uani 1 1 d .
S5' S 0.25011(8) 0.33877(8) 0.78818(6) 0.0170(3) Uani 1 1 d .
S6' S 0.24957(8) 0.19380(8) 0.72820(7) 0.0184(3) Uani 1 1 d .
O1' O 0.5579(2) 0.4030(2) 0.77494(16) 0.0175(8) Uani 1 1 d .
O2' O 0.5468(2) 0.2302(2) 0.63123(16) 0.0163(8) Uani 1 1 d .
O3' O 0.5494(2) 0.2761(2) 0.86257(16) 0.0169(8) Uani 1 1 d .
O4' O 0.5541(2) 0.1035(2) 0.71980(16) 0.0195(8) Uani 1 1 d .
O5' O 0.4230(2) 0.3529(2) 0.81859(16) 0.0176(8) Uani 1 1 d .
O6' O 0.4201(2) 0.1667(2) 0.68392(17) 0.0198(9) Uani 1 1 d .
N1' N 0.5551(3) 0.3651(3) 0.7317(2) 0.0172(10) Uani 1 1 d .
N2' N 0.5543(3) 0.2794(3) 0.66525(19) 0.0166(10) Uani 1 1 d .
N3' N 0.5551(3) 0.2260(3) 0.82901(19) 0.0150(10) Uani 1 1 d .
N4' N 0.5547(3) 0.1409(3) 0.76250(19) 0.0154(10) Uani 1 1 d .
N5' N 0.4150(3) 0.3012(3) 0.7863(2) 0.0149(9) Uani 1 1 d .
N6' N 0.4142(2) 0.2171(3) 0.7177(2) 0.0160(9) Uani 1 1 d .
B1' B 0.5090(4) 0.3607(3) 0.8326(3) 0.0142(13) Uani 1 1 d .
B2' B 0.5069(4) 0.1498(4) 0.6643(3) 0.0131(12) Uani 1 1 d .
C1' C 0.5912(3) 0.3982(3) 0.6791(2) 0.0163(12) Uani 1 1 d .
C2' C 0.5848(3) 0.3511(3) 0.6383(2) 0.0147(11) Uani 1 1 d .
C3' C 0.5890(3) 0.1535(3) 0.8522(2) 0.0134(11) Uani 1 1 d .
C4' C 0.5920(3) 0.1049(3) 0.8122(2) 0.0156(11) Uani 1 1 d .
C5' C 0.3419(3) 0.2908(3) 0.7722(2) 0.0154(11) Uani 1 1 d .
C6' C 0.3418(3) 0.2346(3) 0.7370(2) 0.0147(11) Uani 1 1 d .
C7' C 0.6418(3) 0.5375(3) 0.7030(2) 0.0197(12) Uani 1 1 d .
C8' C 0.7109(4) 0.5481(4) 0.7304(3) 0.0263(14) Uani 1 1 d .
C9' C 0.7058(4) 0.5959(4) 0.7683(3) 0.0307(15) Uani 1 1 d .
C10' C 0.6340(4) 0.6336(4) 0.7789(3) 0.0301(15) Uani 1 1 d .
C11' C 0.5653(4) 0.6242(3) 0.7502(3) 0.0253(14) Uani 1 1 d .
C12' C 0.5702(3) 0.5777(3) 0.7131(3) 0.0225(13) Uani 1 1 d .
C13' C 0.5347(3) 0.3638(3) 0.5259(2) 0.0152(11) Uani 1 1 d .
C14' C 0.4559(3) 0.3974(3) 0.5304(2) 0.0184(12) Uani 1 1 d .
C15' C 0.3929(3) 0.3794(3) 0.5021(2) 0.0168(12) Uani 1 1 d .
C16' C 0.4063(3) 0.3286(3) 0.4674(2) 0.0150(11) Uani 1 1 d .
C17' C 0.4841(3) 0.2958(3) 0.4625(2) 0.0179(12) Uani 1 1 d .
C18' C 0.5465(3) 0.3126(3) 0.4923(2) 0.0191(12) Uani 1 1 d .
C19' C 0.5486(3) 0.1400(3) 0.9693(2) 0.0166(12) Uani 1 1 d .
C20' C 0.5590(3) 0.1907(3) 1.0035(2) 0.0183(12) Uani 1 1 d .
C21' C 0.4972(3) 0.2091(3) 1.0391(2) 0.0212(12) Uani 1 1 d .
C22' C 0.4208(3) 0.1766(3) 1.0425(2) 0.0195(12) Uani 1 1 d .
C23' C 0.4095(3) 0.1245(3) 1.0094(2) 0.0178(12) Uani 1 1 d .
C24' C 0.4724(3) 0.1072(3) 0.9737(2) 0.0182(12) Uani 1 1 d .
C25' C 0.6454(3) -0.0344(3) 0.7807(2) 0.0174(12) Uani 1 1 d .
C26' C 0.5783(3) -0.0741(3) 0.7728(3) 0.0224(13) Uani 1 1 d .
C27' C 0.5802(4) -0.1161(4) 0.7323(3) 0.0285(14) Uani 1 1 d .
C28' C 0.6510(4) -0.1195(4) 0.6980(3) 0.0305(15) Uani 1 1 d .
C29' C 0.7185(3) -0.0818(4) 0.7056(3) 0.0246(13) Uani 1 1 d .
C30' C 0.7164(3) -0.0405(3) 0.7468(3) 0.0218(13) Uani 1 1 d .
C31' C 0.2768(3) 0.4427(3) 0.7593(2) 0.0155(11) Uani 1 1 d .
C32' C 0.3103(3) 0.4779(3) 0.7008(3) 0.0214(13) Uani 1 1 d .
C33' C 0.3247(3) 0.5595(4) 0.6769(3) 0.0275(14) Uani 1 1 d .
C34' C 0.3063(3) 0.6113(4) 0.7111(3) 0.0287(15) Uani 1 1 d .
C35' C 0.2721(4) 0.5775(4) 0.7694(3) 0.0293(15) Uani 1 1 d .
C36' C 0.2587(3) 0.4937(3) 0.7935(3) 0.0210(12) Uani 1 1 d .
C37' C 0.2783(3) 0.0881(3) 0.7540(2) 0.0179(12) Uani 1 1 d .
C38' C 0.2595(3) 0.0394(3) 0.7207(3) 0.0216(13) Uani 1 1 d .
C39' C 0.2766(4) -0.0446(4) 0.7415(3) 0.0261(14) Uani 1 1 d .
C40' C 0.3139(3) -0.0828(3) 0.7953(3) 0.0265(14) Uani 1 1 d .
C41' C 0.3324(3) -0.0340(4) 0.8296(3) 0.0249(14) Uani 1 1 d .
C42' C 0.3149(3) 0.0491(3) 0.8089(3) 0.0199(12) Uani 1 1 d .
C43' C 0.5122(3) 0.4091(3) 0.8789(3) 0.0184(12) Uani 1 1 d .
H43A H 0.5076 0.3691 0.9208 0.022 Uiso 1 1 calc R
H43B H 0.5664 0.4334 0.8737 0.022 Uiso 1 1 calc R
C44' C 0.4464(3) 0.4777(3) 0.8731(3) 0.0191(12) Uani 1 1 d .
H44A H 0.4508 0.5182 0.8314 0.023 Uiso 1 1 calc R
H44B H 0.3919 0.4538 0.8786 0.023 Uiso 1 1 calc R
C45' C 0.4527(4) 0.5221(4) 0.9190(3) 0.0293(14) Uani 1 1 d .
H45A H 0.5072 0.5462 0.9133 0.035 Uiso 1 1 calc R
H45B H 0.4486 0.4815 0.9607 0.035 Uiso 1 1 calc R
C46' C 0.3870(4) 0.5902(4) 0.9135(3) 0.0370(17) Uani 1 1 d .
H46A H 0.3922 0.6136 0.9460 0.056 Uiso 1 1 calc R
H46B H 0.3329 0.5673 0.9173 0.056 Uiso 1 1 calc R
H46C H 0.3938 0.6333 0.8736 0.056 Uiso 1 1 calc R
C47' C 0.5093(3) 0.0998(3) 0.6182(2) 0.0193(12) Uani 1 1 d .
H47A H 0.5026 0.1396 0.5766 0.023 Uiso 1 1 calc R
H47B H 0.5643 0.0728 0.6187 0.023 Uiso 1 1 calc R
C48' C 0.4466(3) 0.0347(3) 0.6293(3) 0.0212(13) Uani 1 1 d .
H48A H 0.3911 0.0613 0.6263 0.025 Uiso 1 1 calc R
H48B H 0.4511 -0.0047 0.6713 0.025 Uiso 1 1 calc R
C49' C 0.4574(4) -0.0124(4) 0.5839(3) 0.0278(14) Uani 1 1 d .
H49A H 0.4528 0.0272 0.5419 0.033 Uiso 1 1 calc R
H49B H 0.5131 -0.0384 0.5868 0.033 Uiso 1 1 calc R
C50' C 0.3962(4) -0.0779(4) 0.5940(3) 0.0386(17) Uani 1 1 d .
H50A H 0.4067 -0.1055 0.5635 0.058 Uiso 1 1 calc R
H50B H 0.3408 -0.0526 0.5899 0.058 Uiso 1 1 calc R
H50C H 0.4011 -0.1182 0.6350 0.058 Uiso 1 1 calc R
F1' F 0.7833(2) 0.5130(2) 0.72147(18) 0.0390(9) Uani 1 1 d .
F2' F 0.7742(2) 0.6052(2) 0.79438(18) 0.0469(10) Uani 1 1 d .
F3' F 0.4942(2) 0.6615(2) 0.75859(19) 0.0440(10) Uani 1 1 d .
F4' F 0.5030(2) 0.5701(2) 0.68522(17) 0.0386(9) Uani 1 1 d .
F5' F 0.44165(19) 0.44767(19) 0.56378(14) 0.0241(7) Uani 1 1 d .
F6' F 0.31806(18) 0.41255(19) 0.50739(15) 0.0251(8) Uani 1 1 d .
F7' F 0.4980(2) 0.2454(2) 0.42908(15) 0.0300(8) Uani 1 1 d .
F8' F 0.62011(19) 0.2763(2) 0.48768(14) 0.0254(8) Uani 1 1 d .
F9' F 0.6312(2) 0.2250(2) 1.00047(15) 0.0287(8) Uani 1 1 d .
F10' F 0.5085(2) 0.2585(2) 1.07106(15) 0.0311(8) Uani 1 1 d .
F11' F 0.33613(19) 0.09251(19) 1.01310(14) 0.0246(7) Uani 1 1 d .
F12' F 0.4581(2) 0.05743(19) 0.94225(14) 0.0247(7) Uani 1 1 d .
F13' F 0.5091(2) -0.0715(2) 0.80648(16) 0.0364(9) Uani 1 1 d .
F14' F 0.5136(2) -0.1532(2) 0.72687(19) 0.0457(10) Uani 1 1 d .
F15' F 0.7884(2) -0.0861(3) 0.67328(17) 0.0462(11) Uani 1 1 d .
F16' F 0.7846(2) -0.0062(2) 0.75347(16) 0.0322(8) Uani 1 1 d .
F17' F 0.3279(2) 0.4312(2) 0.66518(14) 0.0291(8) Uani 1 1 d .
F18' F 0.3572(2) 0.5899(2) 0.61997(17) 0.0426(10) Uani 1 1 d .
F19' F 0.2526(2) 0.6244(2) 0.80355(19) 0.0445(10) Uani 1 1 d .
F20' F 0.2270(2) 0.4636(2) 0.85025(15) 0.0305(8) Uani 1 1 d .
F21' F 0.2245(2) 0.0734(2) 0.66689(15) 0.0326(8) Uani 1 1 d .
F22' F 0.2566(2) -0.0888(2) 0.70690(17) 0.0401(10) Uani 1 1 d .
F23' F 0.3675(2) -0.0684(2) 0.88272(17) 0.0405(10) Uani 1 1 d .
F24' F 0.3353(2) 0.0934(2) 0.84326(15) 0.0309(8) Uani 1 1 d .

loop_
_atom_site_aniso_label
_atom_site_aniso_U_11
_atom_site_aniso_U_22
_atom_site_aniso_U_33
_atom_site_aniso_U_23
_atom_site_aniso_U_13
_atom_site_aniso_U_12
Co1 0.0134(4) 0.0141(4) 0.0141(3) -0.0035(3) -0.0020(3) 0.0005(3)
S1 0.0201(7) 0.0151(7) 0.0308(8) 0.0013(6) -0.0078(6) -0.0004(6)
S2 0.0641(12) 0.0211(8) 0.0192(8) 0.0027(7) -0.0179(8) -0.0068(8)
S3 0.0384(9) 0.0238(8) 0.0187(8) -0.0030(6) 0.0103(7) 0.0018(7)
S4 0.0147(7) 0.0163(7) 0.0243(8) 0.0000(6) 0.0016(6) -0.0011(5)
S5 0.0153(7) 0.0352(9) 0.0193(7) -0.0029(6) -0.0020(6) -0.0080(6)
S6 0.0122(7) 0.0312(8) 0.0232(7) -0.0073(6) 0.0001(6) 0.0028(6)
Cl1 0.0324(9) 0.0280(8) 0.0465(10) -0.0131(7) -0.0035(7) -0.0085(7)
Cl2 0.0729(13) 0.0337(9) 0.0436(10) -0.0206(8) -0.0125(9) -0.0062(9)
Cl3 0.140(2) 0.0517(13) 0.0534(13) -0.0373(11) 0.0313(14) -0.0285(14)
Cl4 0.0247(8) 0.0220(7) 0.0344(8) -0.0085(6) -0.0029(6) 0.0056(6)
Cl5 0.0341(9) 0.0607(11) 0.0203(8) -0.0043(8) -0.0005(7) -0.0104(8)
Cl6 0.0414(11) 0.131(2) 0.0234(9) -0.0175(11) -0.0016(8) -0.0127(12)
O1 0.035(2) 0.017(2) 0.023(2) -0.0079(18) -0.0071(18) 0.0018(18)
O2 0.036(2) 0.020(2) 0.019(2) -0.0099(17) -0.0094(18) 0.0038(18)
O3 0.027(2) 0.023(2) 0.021(2) -0.0120(18) 0.0019(17) -0.0010(17)
O4 0.021(2) 0.0154(19) 0.018(2) -0.0052(16) 0.0030(16) -0.0044(16)
O5 0.020(2) 0.027(2) 0.027(2) -0.0146(18) -0.0074(17) -0.0023(17)
O6 0.019(2) 0.029(2) 0.028(2) -0.0171(19) 0.0063(17) -0.0062(17)
F1 0.0270(19) 0.0262(18) 0.035(2) -0.0154(16) 0.0053(15) -0.0035(15)
F2 0.0187(17) 0.0294(19) 0.043(2) -0.0121(17) 0.0046(15) 0.0001(14)
N1 0.019(2) 0.019(2) 0.011(2) -0.0008(19) -0.0058(18) -0.0023(19)
N2 0.023(3) 0.017(2) 0.022(3) -0.006(2) -0.004(2) 0.001(2)
N3 0.016(2) 0.018(2) 0.014(2) -0.005(2) -0.0028(18) 0.0018(19)
N4 0.011(2) 0.018(2) 0.016(2) -0.007(2) 0.0018(18) 0.0026(18)
N5 0.018(3) 0.021(2) 0.023(3) -0.008(2) -0.005(2) -0.004(2)
N6 0.014(2) 0.023(3) 0.022(3) -0.010(2) -0.0003(19) -0.0010(19)
B1 0.029(4) 0.017(3) 0.020(3) -0.005(3) -0.009(3) 0.001(3)
B2 0.018(3) 0.014(3) 0.018(3) -0.002(3) 0.002(2) 0.000(2)
C1 0.017(3) 0.018(3) 0.020(3) -0.003(2) -0.003(2) -0.001(2)
C2 0.023(3) 0.019(3) 0.013(3) 0.001(2) -0.006(2) 0.000(2)
C3 0.011(3) 0.022(3) 0.019(3) -0.002(2) 0.001(2) 0.001(2)
C4 0.010(3) 0.019(3) 0.019(3) -0.002(2) -0.003(2) 0.003(2)
C5 0.011(3) 0.020(3) 0.017(3) 0.001(2) -0.002(2) -0.003(2)
C6 0.011(3) 0.024(3) 0.018(3) -0.005(2) 0.004(2) 0.001(2)
C7 0.018(3) 0.015(3) 0.018(3) 0.006(2) -0.002(2) -0.002(2)
C8 0.021(3) 0.016(3) 0.018(3) 0.000(2) -0.002(2) 0.001(2)
C9 0.017(3) 0.022(3) 0.026(3) -0.002(3) 0.001(2) 0.001(2)
C10 0.027(3) 0.023(3) 0.030(3) -0.007(3) -0.003(3) -0.007(3)
C11 0.034(4) 0.018(3) 0.037(4) -0.011(3) 0.005(3) -0.005(3)
C12 0.018(3) 0.018(3) 0.036(3) -0.006(3) 0.009(3) 0.002(2)
C13 0.044(4) 0.012(3) 0.011(3) 0.003(2) -0.014(3) 0.001(3)
C14 0.023(3) 0.032(3) 0.015(3) 0.000(3) -0.006(2) 0.004(3)
C15 0.032(4) 0.031(4) 0.019(3) -0.007(3) -0.003(3) 0.017(3)
C16 0.037(4) 0.026(3) 0.026(3) -0.007(3) -0.008(3) 0.001(3)
C17 0.027(3) 0.024(3) 0.024(3) -0.002(3) -0.003(3) 0.001(3)
C18 0.031(3) 0.024(3) 0.011(3) -0.004(2) -0.005(2) 0.008(3)
C19 0.022(3) 0.031(3) 0.013(3) -0.006(3) 0.004(2) 0.003(3)
C20 0.025(3) 0.020(3) 0.019(3) 0.000(2) 0.007(2) -0.002(2)
C21 0.038(4) 0.031(4) 0.015(3) 0.003(3) 0.014(3) 0.004(3)
C22 0.067(5) 0.031(4) 0.026(4) -0.017(3) 0.018(3) -0.016(4)
C23 0.045(4) 0.074(6) 0.023(4) -0.024(4) 0.007(3) -0.024(4)
C24 0.022(3) 0.061(5) 0.023(3) -0.016(3) 0.003(3) -0.006(3)
C25 0.016(3) 0.011(3) 0.022(3) 0.001(2) -0.001(2) -0.001(2)
C26 0.018(3) 0.020(3) 0.024(3) 0.001(3) -0.004(2) -0.004(2)
C27 0.026(3) 0.018(3) 0.025(3) -0.006(3) -0.005(2) 0.001(2)
C28 0.019(3) 0.016(3) 0.026(3) -0.003(2) 0.001(2) -0.002(2)
C29 0.016(3) 0.022(3) 0.021(3) -0.002(2) -0.003(2) 0.002(2)
C30 0.020(3) 0.019(3) 0.023(3) -0.005(2) -0.004(2) -0.003(2)
C31 0.019(3) 0.028(3) 0.019(3) -0.001(3) -0.003(2) -0.002(2)
C32 0.018(3) 0.019(3) 0.022(3) -0.001(2) -0.004(2) -0.005(2)
C33 0.021(3) 0.034(3) 0.027(3) -0.010(3) -0.010(3) -0.001(3)
C34 0.020(3) 0.038(4) 0.020(3) 0.002(3) -0.003(2) -0.007(3)
C35 0.025(3) 0.020(3) 0.028(3) 0.002(3) 0.002(3) -0.015(3)
C36 0.020(3) 0.022(3) 0.024(3) -0.004(3) -0.005(2) 0.001(2)
C37 0.010(3) 0.030(3) 0.019(3) -0.005(3) 0.002(2) 0.002(2)
C38 0.013(3) 0.037(4) 0.030(3) -0.001(3) 0.002(2) -0.003(3)
C39 0.022(3) 0.049(4) 0.026(4) 0.016(3) 0.000(3) 0.002(3)
C40 0.023(3) 0.067(5) 0.022(3) -0.012(3) 0.004(3) -0.008(3)
C41 0.025(3) 0.041(4) 0.028(3) -0.013(3) 0.008(3) -0.007(3)
C42 0.018(3) 0.028(3) 0.029(3) -0.009(3) 0.007(2) -0.005(3)
C43 0.055(5) 0.033(4) 0.028(3) -0.015(3) -0.016(3) 0.010(3)
C44 0.044(4) 0.061(5) 0.050(5) -0.022(4) -0.009(4) 0.006(4)
C45 0.143(10) 0.050(5) 0.074(7) -0.043(5) -0.047(7) 0.005(6)
C46 0.111(9) 0.051(6) 0.080(7) -0.032(5) -0.012(6) -0.012(6)
C47 0.021(3) 0.031(3) 0.030(3) -0.015(3) -0.003(3) -0.001(3)
C48 0.043(4) 0.035(4) 0.035(4) -0.017(3) -0.001(3) 0.003(3)
C49 0.027(4) 0.036(4) 0.081(6) -0.036(4) -0.003(4) 0.003(3)
C50 0.068(4) 0.069(4) 0.096(5) -0.052(4) -0.005(4) 0.001(3)
F3 0.048(2) 0.038(2) 0.071(3) -0.034(2) 0.017(2) -0.0067(19)
F4 0.0216(18) 0.0257(19) 0.054(2) -0.0130(17) 0.0137(16) -0.0010(15)
F5 0.026(2) 0.051(2) 0.037(2) -0.0028(19) -0.0010(17) -0.0039(18)
F6 0.049(3) 0.053(3) 0.037(2) -0.021(2) 0.0058(18) 0.018(2)
F7 0.029(2) 0.042(2) 0.032(2) -0.0037(17) -0.0007(16) -0.0064(17)
F8 0.045(2) 0.033(2) 0.0244(19) -0.0102(16) 0.0023(16) 0.0133(17)
F9 0.0239(19) 0.037(2) 0.0290(19) -0.0078(17) -0.0037(15) -0.0003(15)
F10 0.065(3) 0.041(2) 0.045(2) -0.008(2) 0.008(2) 0.029(2)
F11 0.068(3) 0.144(5) 0.059(3) -0.065(3) 0.002(3) -0.042(3)
F12 0.021(2) 0.108(4) 0.050(3) -0.032(3) -0.0064(18) 0.006(2)
F13 0.0230(19) 0.037(2) 0.038(2) -0.0148(17) -0.0142(16) -0.0009(15)
F14 0.039(2) 0.029(2) 0.047(2) -0.0235(18) -0.0101(18) 0.0042(17)
F15 0.0204(18) 0.037(2) 0.042(2) -0.0158(17) -0.0157(16) 0.0082(15)
F16 0.0256(19) 0.0286(19) 0.037(2) -0.0183(16) -0.0102(15) 0.0055(15)
F17 0.053(2) 0.027(2) 0.028(2) 0.0023(16) -0.0078(17) -0.0212(17)
F18 0.054(3) 0.043(2) 0.030(2) -0.0129(18) -0.0101(18) -0.0112(19)
F19 0.056(3) 0.035(2) 0.030(2) 0.0034(17) 0.0023(18) -0.0211(19)
F20 0.046(2) 0.033(2) 0.034(2) -0.0084(17) 0.0008(18) -0.0117(18)
F21 0.037(2) 0.0250(19) 0.042(2) -0.0016(17) 0.0095(17) 0.0049(16)
F22 0.035(2) 0.062(3) 0.037(2) 0.024(2) -0.0075(18) 0.008(2)
F23 0.049(3) 0.072(3) 0.048(2) -0.041(2) 0.009(2) -0.012(2)
F24 0.035(2) 0.0247(19) 0.037(2) -0.0031(17) 0.0025(16) 0.0061(16)
Co2 0.0330(4) 0.0167(4) 0.0213(4) -0.0100(3) -0.0095(4) 0.0052(4)
Cl1' 0.0832(15) 0.0318(9) 0.0386(10) -0.0191(8) 0.0030(9) -0.0130(9)
Cl2' 0.0230(7) 0.0242(7) 0.0218(7) -0.0048(6) -0.0055(6) -0.0059(6)
Cl3' 0.0259(7) 0.0233(7) 0.0193(7) -0.0056(6) 0.0028(6) 0.0002(6)
Cl4' 0.0663(13) 0.0473(11) 0.0528(11) -0.0358(10) -0.0239(10) 0.0243(10)
Cl5' 0.0506(11) 0.0164(8) 0.0801(14) 0.0021(8) -0.0276(10) -0.0083(8)
Cl6' 0.0344(9) 0.0163(8) 0.0702(12) -0.0045(8) 0.0099(9) 0.0009(7)
S1' 0.0526(11) 0.0283(9) 0.0282(9) -0.0125(7) 0.0160(8) -0.0244(8)
S2' 0.0190(7) 0.0249(8) 0.0139(7) -0.0011(6) -0.0017(5) -0.0096(6)
S3' 0.0225(8) 0.0225(7) 0.0159(7) -0.0055(6) -0.0048(6) 0.0089(6)
S4' 0.0437(10) 0.0199(8) 0.0179(7) -0.0068(6) -0.0080(7) 0.0171(7)
S5' 0.0108(7) 0.0154(7) 0.0229(7) -0.0043(6) 0.0003(5) 0.0016(5)
S6' 0.0102(6) 0.0157(7) 0.0287(8) -0.0058(6) -0.0039(6) -0.0016(5)
O1' 0.023(2) 0.0128(19) 0.017(2) -0.0047(16) 0.0009(16) -0.0085(16)
O2' 0.020(2) 0.0163(19) 0.0143(19) -0.0064(16) 0.0018(15) -0.0054(16)
O3' 0.021(2) 0.0120(19) 0.018(2) -0.0053(16) -0.0045(16) 0.0020(15)
O4' 0.028(2) 0.0137(19) 0.016(2) -0.0046(16) -0.0038(16) 0.0032(16)
O5' 0.016(2) 0.020(2) 0.022(2) -0.0128(17) -0.0032(16) -0.0001(16)
O6' 0.014(2) 0.022(2) 0.028(2) -0.0141(18) -0.0002(16) -0.0037(16)
N1' 0.018(2) 0.016(2) 0.017(2) -0.005(2) -0.0018(19) -0.0060(19)
N2' 0.017(2) 0.019(2) 0.013(2) -0.004(2) -0.0012(18) -0.0015(19)
N3' 0.017(2) 0.016(2) 0.013(2) -0.0066(19) -0.0044(18) 0.0041(19)
N4' 0.018(2) 0.015(2) 0.015(2) -0.0080(19) -0.0003(18) 0.0058(19)
N5' 0.015(2) 0.016(2) 0.015(2) -0.0067(19) -0.0026(19) 0.0004(18)
N6' 0.013(2) 0.018(2) 0.021(2) -0.012(2) -0.0001(19) -0.0027(19)
B1' 0.018(3) 0.007(3) 0.017(3) -0.003(2) -0.003(2) -0.001(2)
B2' 0.017(3) 0.011(3) 0.011(3) -0.003(2) -0.001(2) -0.004(2)
C1' 0.014(3) 0.017(3) 0.015(3) -0.001(2) -0.002(2) 0.000(2)
C2' 0.010(3) 0.015(3) 0.014(3) 0.003(2) -0.004(2) -0.004(2)
C3' 0.012(3) 0.014(3) 0.012(3) -0.001(2) -0.002(2) 0.000(2)
C4' 0.016(3) 0.015(3) 0.014(3) -0.003(2) 0.004(2) 0.000(2)
C5' 0.015(3) 0.015(3) 0.014(3) -0.003(2) 0.001(2) 0.002(2)
C6' 0.007(2) 0.018(3) 0.018(3) -0.003(2) -0.005(2) -0.004(2)
C7' 0.028(3) 0.013(3) 0.014(3) 0.003(2) -0.003(2) -0.008(2)
C8' 0.020(3) 0.023(3) 0.027(3) 0.004(3) 0.004(2) -0.006(2)
C9' 0.036(4) 0.026(3) 0.030(3) -0.007(3) -0.012(3) -0.009(3)
C10' 0.047(4) 0.020(3) 0.023(3) -0.006(3) 0.001(3) -0.013(3)
C11' 0.024(3) 0.014(3) 0.033(3) -0.002(3) 0.004(3) -0.001(2)
C12' 0.022(3) 0.018(3) 0.025(3) -0.001(3) -0.008(2) -0.004(2)
C13' 0.017(3) 0.013(3) 0.013(3) 0.000(2) -0.003(2) -0.002(2)
C14' 0.020(3) 0.014(3) 0.019(3) -0.003(2) 0.001(2) -0.003(2)
C15' 0.010(3) 0.015(3) 0.022(3) -0.002(2) 0.001(2) 0.001(2)
C16' 0.014(3) 0.016(3) 0.014(3) -0.003(2) -0.004(2) -0.001(2)
C17' 0.024(3) 0.015(3) 0.014(3) -0.005(2) -0.001(2) 0.002(2)
C18' 0.008(3) 0.023(3) 0.022(3) -0.001(2) -0.001(2) 0.003(2)
C19' 0.019(3) 0.016(3) 0.013(3) -0.002(2) -0.003(2) 0.000(2)
C20' 0.018(3) 0.018(3) 0.018(3) -0.005(2) -0.001(2) -0.006(2)
C21' 0.025(3) 0.023(3) 0.015(3) -0.004(2) -0.001(2) -0.007(2)
C22' 0.022(3) 0.016(3) 0.016(3) -0.001(2) 0.001(2) 0.005(2)
C23' 0.019(3) 0.013(3) 0.018(3) 0.001(2) -0.004(2) -0.004(2)
C24' 0.030(3) 0.013(3) 0.012(3) -0.004(2) -0.006(2) 0.002(2)
C25' 0.020(3) 0.010(3) 0.018(3) 0.000(2) -0.003(2) 0.008(2)
C26' 0.022(3) 0.012(3) 0.025(3) 0.003(2) -0.001(2) 0.007(2)
C27' 0.028(3) 0.018(3) 0.040(4) -0.010(3) -0.013(3) 0.002(3)
C28' 0.045(4) 0.022(3) 0.029(3) -0.014(3) -0.012(3) 0.008(3)
C29' 0.021(3) 0.028(3) 0.026(3) -0.011(3) -0.003(2) 0.011(3)
C30' 0.023(3) 0.017(3) 0.021(3) 0.000(2) -0.005(2) 0.004(2)
C31' 0.012(3) 0.011(3) 0.022(3) -0.002(2) -0.007(2) 0.004(2)
C32' 0.016(3) 0.020(3) 0.027(3) -0.007(3) -0.005(2) 0.002(2)
C33' 0.017(3) 0.025(3) 0.031(4) 0.003(3) -0.007(3) 0.001(2)
C34' 0.016(3) 0.017(3) 0.052(4) -0.006(3) -0.013(3) -0.002(2)
C35' 0.022(3) 0.020(3) 0.049(4) -0.015(3) -0.017(3) 0.009(3)
C36' 0.013(3) 0.024(3) 0.027(3) -0.010(3) -0.004(2) 0.002(2)
C37' 0.013(3) 0.018(3) 0.024(3) -0.007(2) -0.001(2) -0.001(2)
C38' 0.017(3) 0.024(3) 0.022(3) -0.004(3) 0.003(2) -0.008(2)
C39' 0.024(3) 0.025(3) 0.033(4) -0.015(3) 0.009(3) -0.009(3)
C40' 0.018(3) 0.016(3) 0.038(4) -0.002(3) 0.011(3) -0.002(2)
C41' 0.012(3) 0.032(3) 0.025(3) -0.001(3) -0.002(2) -0.001(2)
C42' 0.015(3) 0.019(3) 0.026(3) -0.008(3) 0.003(2) -0.002(2)
C43' 0.011(3) 0.018(3) 0.024(3) -0.004(2) -0.003(2) 0.000(2)
C44' 0.016(3) 0.018(3) 0.024(3) -0.008(2) -0.003(2) -0.002(2)
C45' 0.028(3) 0.026(3) 0.042(4) -0.023(3) -0.001(3) 0.000(3)
C46' 0.033(4) 0.034(4) 0.055(5) -0.031(4) 0.008(3) 0.001(3)
C47' 0.024(3) 0.017(3) 0.015(3) -0.004(2) 0.001(2) 0.000(2)
C48' 0.024(3) 0.017(3) 0.025(3) -0.010(3) -0.003(2) -0.003(2)
C49' 0.028(3) 0.022(3) 0.038(4) -0.016(3) -0.001(3) 0.003(3)
C50' 0.035(4) 0.035(4) 0.057(5) -0.028(4) -0.011(3) 0.000(3)
F1' 0.025(2) 0.036(2) 0.051(2) -0.0088(19) 0.0031(17) -0.0032(16)
F2' 0.047(2) 0.048(2) 0.046(2) -0.010(2) -0.0178(19) -0.020(2)
F3' 0.038(2) 0.029(2) 0.060(3) -0.0108(19) 0.0073(19) 0.0058(17)
F4' 0.028(2) 0.037(2) 0.046(2) -0.0060(18) -0.0134(17) -0.0046(17)
F5' 0.0291(19) 0.0214(17) 0.0265(18) -0.0147(15) 0.0032(14) -0.0019(14)
F6' 0.0166(17) 0.0256(18) 0.0334(19) -0.0109(15) 0.0003(14) 0.0026(14)
F7' 0.036(2) 0.0311(19) 0.031(2) -0.0223(17) -0.0052(16) 0.0073(16)
F8' 0.0192(17) 0.0318(19) 0.0255(18) -0.0111(15) -0.0030(14) 0.0080(14)
F9' 0.0253(19) 0.036(2) 0.0300(19) -0.0162(16) 0.0048(15) -0.0133(15)
F10' 0.038(2) 0.0309(19) 0.033(2) -0.0209(17) 0.0071(16) -0.0135(16)
F11' 0.0209(18) 0.0252(18) 0.0274(18) -0.0067(15) -0.0058(14) -0.0070(14)
F12' 0.0320(19) 0.0202(17) 0.0258(18) -0.0116(15) -0.0071(15) -0.0003(14)
F13' 0.0181(18) 0.043(2) 0.040(2) -0.0049(18) 0.0093(16) 0.0010(16)
F14' 0.042(2) 0.030(2) 0.068(3) -0.016(2) -0.021(2) -0.0053(18)
F15' 0.043(2) 0.063(3) 0.033(2) -0.023(2) 0.0069(18) 0.020(2)
F16' 0.0241(19) 0.037(2) 0.033(2) -0.0085(17) 0.0002(15) -0.0051(16)
F17' 0.033(2) 0.0268(19) 0.0234(18) -0.0046(15) 0.0064(15) 0.0048(15)
F18' 0.034(2) 0.033(2) 0.042(2) 0.0115(18) 0.0047(18) -0.0079(17)
F19' 0.057(3) 0.024(2) 0.063(3) -0.027(2) -0.022(2) 0.0096(18)
F20' 0.031(2) 0.0312(19) 0.032(2) -0.0159(16) 0.0013(16) 0.0058(16)
F21' 0.042(2) 0.032(2) 0.0249(19) -0.0078(16) -0.0106(16) -0.0105(17)
F22' 0.049(2) 0.026(2) 0.053(2) -0.0234(19) 0.0064(19) -0.0141(17)
F23' 0.036(2) 0.036(2) 0.037(2) 0.0039(18) -0.0090(18) 0.0088(18)
F24' 0.038(2) 0.031(2) 0.0261(19) -0.0116(16) -0.0094(16) 0.0013(16)

loop_
_atom_type_symbol
_atom_type_description
_atom_type_scat_dispersion_real
_atom_type_scat_dispersion_imag
_atom_type_scat_source
C C 0.0033 0.0016 'International Tables Vol C Tables 4.2.6.8 and 6.1.1.4'
H H 0.0000 0.0000 'International Tables Vol C Tables 4.2.6.8 and 6.1.1.4'
B B 0.0013 0.0007 'International Tables Vol C Tables 4.2.6.8 and 6.1.1.4'
N N 0.0061 0.0033 'International Tables Vol C Tables 4.2.6.8 and 6.1.1.4'
O O 0.0106 0.0060 'International Tables Vol C Tables 4.2.6.8 and 6.1.1.4'
F F 0.0171 0.0103 'International Tables Vol C Tables 4.2.6.8 and 6.1.1.4'
S S 0.1246 0.1234 'International Tables Vol C Tables 4.2.6.8 and 6.1.1.4'
Cl Cl 0.1484 0.1585 'International Tables Vol C Tables 4.2.6.8 and 6.1.1.4'
Co Co 0.3494 0.9721 'International Tables Vol C Tables 4.2.6.8 and 6.1.1.4'

loop_
_geom_angle_atom_site_label_1
_geom_angle_atom_site_label_2
_geom_angle_atom_site_label_3
_geom_angle
N1 Co1 N4 148.88(18)
N1 Co1 N2 79.78(18)
N4 Co1 N2 90.04(19)
N1 Co1 N3 89.43(18)
N4 Co1 N3 79.69(18)
N2 Co1 N3 140.14(19)
N1 Co1 N5 82.18(18)
N4 Co1 N5 124.44(18)
N2 Co1 N5 132.65(19)
N3 Co1 N5 82.53(18)
N1 Co1 N6 125.15(19)
N4 Co1 N6 81.94(18)
N2 Co1 N6 83.02(18)
N3 Co1 N6 132.31(18)
N5 Co1 N6 72.56(17)
C7 S1 C1 101.3(3)
C2 S2 C13 104.3(3)
C3 S3 C19 105.0(3)
C4 S4 C25 100.4(2)
C5 S5 C31 98.6(3)
C37 S6 C6 99.8(3)
N1 O1 B1 115.7(4)
N2 O2 B2 116.4(4)
N3 O3 B1 115.1(4)
N4 O4 B2 115.9(4)
N5 O5 B1 112.2(4)
N6 O6 B2 111.6(4)
C1 N1 O1 117.2(4)
C1 N1 Co1 118.1(4)
O1 N1 Co1 124.5(3)
C2 N2 O2 119.1(4)
C2 N2 Co1 117.2(4)
O2 N2 Co1 123.2(3)
C3 N3 O3 119.2(4)
C3 N3 Co1 116.9(4)
O3 N3 Co1 123.7(3)
C4 N4 O4 118.5(4)
C4 N4 Co1 117.7(4)
O4 N4 Co1 123.6(3)
C5 N5 O5 117.0(4)
C5 N5 Co1 119.9(4)
O5 N5 Co1 123.1(3)
C6 N6 O6 117.7(4)
C6 N6 Co1 119.5(4)
O6 N6 Co1 122.8(3)
O5 B1 O3 109.8(4)
O5 B1 O1 110.2(5)
O3 B1 O1 108.4(5)
O5 B1 C43 107.2(5)
O3 B1 C43 112.2(5)
O1 B1 C43 109.1(5)
O2 B2 O6 110.8(4)
O2 B2 O4 109.4(4)
O6 B2 O4 108.7(4)
O2 B2 C47 108.0(5)
O6 B2 C47 109.2(5)
O4 B2 C47 110.7(5)
N1 C1 C2 112.2(5)
N1 C1 S1 127.6(4)
C2 C1 S1 120.2(4)
N2 C2 C1 112.5(5)
N2 C2 S2 129.1(4)
C1 C2 S2 118.2(4)
N3 C3 C4 112.7(5)
N3 C3 S3 130.9(4)
C4 C3 S3 116.4(4)
N4 C4 C3 112.9(5)
N4 C4 S4 125.5(4)
C3 C4 S4 121.6(4)
N5 C5 C6 113.9(5)
N5 C5 S5 125.7(4)
C6 C5 S5 120.4(4)
N6 C6 C5 114.0(5)
N6 C6 S6 127.5(5)
C5 C6 S6 118.5(4)
C12 C7 C8 116.6(5)
C12 C7 S1 119.6(4)
C8 C7 S1 123.7(4)
F1 C8 C9 119.2(5)
F1 C8 C7 119.4(5)
C9 C8 C7 121.3(5)
F2 C9 C10 120.3(5)
F2 C9 C8 118.5(5)
C10 C9 C8 121.2(5)
C9 C10 C11 118.3(5)
C9 C10 Cl1 120.8(5)
C11 C10 Cl1 120.9(5)
F3 C11 C12 119.1(5)
F3 C11 C10 120.0(5)
C12 C11 C10 120.8(5)
F4 C12 C11 118.5(5)
F4 C12 C7 119.8(5)
C11 C12 C7 121.7(5)
C14 C13 C18 117.7(5)
C14 C13 S2 120.4(5)
C18 C13 S2 121.8(5)
F5 C14 C15 118.0(5)
F5 C14 C13 120.7(6)
C15 C14 C13 121.3(6)
F6 C15 C14 119.5(6)
F6 C15 C16 119.5(6)
C14 C15 C16 120.9(6)
C17 C16 C15 118.2(6)
C17 C16 Cl2 120.8(5)
C15 C16 Cl2 121.0(5)
F7 C17 C18 120.2(6)
F7 C17 C16 120.1(6)
C18 C17 C16 119.8(6)
F8 C18 C17 118.8(5)
F8 C18 C13 119.2(5)
C17 C18 C13 122.0(5)
C20 C19 C24 118.0(6)
C20 C19 S3 121.2(5)
C24 C19 S3 120.7(5)
F9 C20 C19 120.8(5)
F9 C20 C21 118.3(5)
C19 C20 C21 120.8(6)
F10 C21 C22 120.8(6)
F10 C21 C20 118.4(6)
C22 C21 C20 120.8(6)
C21 C22 C23 118.3(6)
C21 C22 Cl3 121.1(6)
C23 C22 Cl3 120.6(6)
F11 C23 C24 117.6(7)
F11 C23 C22 121.2(7)
C24 C23 C22 121.2(6)
F12 C24 C23 119.2(6)
F12 C24 C19 119.9(6)
C23 C24 C19 120.8(6)
C30 C25 C26 117.0(5)
C30 C25 S4 122.5(4)
C26 C25 S4 120.3(4)
F13 C26 C27 117.6(5)
F13 C26 C25 120.1(5)
C27 C26 C25 122.3(5)
F14 C27 C26 120.0(5)
F14 C27 C28 120.2(5)
C26 C27 C28 119.8(5)
C29 C28 C27 118.9(5)
C29 C28 Cl4 121.6(4)
C27 C28 Cl4 119.5(4)
F15 C29 C30 120.0(5)
F15 C29 C28 119.8(5)
C30 C29 C28 120.3(5)
F16 C30 C29 118.4(5)
F16 C30 C25 119.8(5)
C29 C30 C25 121.8(5)
C32 C31 C36 117.3(5)
C32 C31 S5 120.5(4)
C36 C31 S5 122.1(5)
F17 C32 C31 120.1(5)
F17 C32 C33 119.0(5)
C31 C32 C33 120.9(5)
F18 C33 C34 119.9(5)
F18 C33 C32 118.7(5)
C34 C33 C32 121.4(6)
C33 C34 C35 118.2(5)
C33 C34 Cl5 121.5(5)
C35 C34 Cl5 120.3(5)
F19 C35 C36 118.8(5)
F19 C35 C34 120.5(5)
C36 C35 C34 120.7(5)
F20 C36 C35 119.6(5)
F20 C36 C31 118.9(5)
C35 C36 C31 121.5(5)
C42 C37 C38 116.7(5)
C42 C37 S6 120.8(4)
C38 C37 S6 122.5(5)
F21 C38 C39 118.2(6)
F21 C38 C37 120.1(5)
C39 C38 C37 121.7(6)
F22 C39 C38 119.8(7)
F22 C39 C40 120.1(6)
C38 C39 C40 120.1(6)
C41 C40 C39 118.9(6)
C41 C40 Cl6 120.4(6)
C39 C40 Cl6 120.6(6)
F23 C41 C42 119.9(6)
F23 C41 C40 120.4(6)
C42 C41 C40 119.7(6)
F24 C42 C41 117.7(5)
F24 C42 C37 119.5(5)
C41 C42 C37 122.8(6)
C44 C43 B1 119.0(6)
C44 C43 H43C 107.6
B1 C43 H43C 107.6
C44 C43 H43D 107.6
B1 C43 H43D 107.6
H43C C43 H43D 107.0
C43 C44 C45 113.7(7)
C43 C44 H44C 107.6
C45 C44 H44C 111.5
C43 C44 H44D 108.5
C45 C44 H44D 108.1
H44C C44 H44D 107.2
C46 C45 C44 111.1(8)
C46 C45 H45C 106.7
C44 C45 H45C 108.6
C46 C45 H45D 110.1
C44 C45 H45D 112.4
H45C C45 H45D 107.6
C45 C46 H46D 109.5
C45 C46 H46E 109.5
H46D C46 H46E 109.5
C45 C46 H46F 109.5
H46D C46 H46F 109.5
H46E C46 H46F 109.5
C48 C47 B2 116.3(5)
C48 C47 H47C 108.2
B2 C47 H47C 108.2
C48 C47 H47D 108.2
B2 C47 H47D 108.2
H47C C47 H47D 107.4
C47 C48 C49 113.7(5)
C47 C48 H48C 108.8
C49 C48 H48C 108.8
C47 C48 H48D 108.8
C49 C48 H48D 108.8
H48C C48 H48D 107.7
C50 C49 C48 113.7(6)
C50 C49 H49C 108.8
C48 C49 H49C 108.8
C50 C49 H49D 108.8
C48 C49 H49D 108.8
H49C C49 H49D 107.7
C49 C50 H50D 109.5
C49 C50 H50E 109.5
H50D C50 H50E 109.5
C49 C50 H50F 109.5
H50D C50 H50F 109.5
H50E C50 H50F 109.5
N3' Co2 N4' 79.35(18)
N3' Co2 N2' 136.37(18)
N4' Co2 N2' 86.18(18)
N3' Co2 N5' 85.20(18)
N4' Co2 N5' 134.86(18)
N2' Co2 N5' 130.90(18)
N3' Co2 N6' 135.24(19)
N4' Co2 N6' 84.94(18)
N2' Co2 N6' 83.15(18)
N5' Co2 N6' 76.86(16)
N3' Co2 N1' 86.63(18)
N4' Co2 N1' 137.10(18)
N2' Co2 N1' 76.55(18)
N5' Co2 N1' 83.09(18)
N6' Co2 N1' 130.22(18)
C7' S1' C1' 106.6(3)
C2' S2' C13' 100.7(2)
C19' S3' C3' 99.7(2)
C4' S4' C25' 106.7(2)
C5' S5' C31' 100.2(3)
C6' S6' C37' 99.6(2)
N1' O1' B1' 112.9(4)
N2' O2' B2' 115.2(4)
N3' O3' B1' 115.9(4)
N4' O4' B2' 115.1(4)
N5' O5' B1' 113.9(4)
N6' O6' B2' 113.6(4)
C1' N1' O1' 118.6(4)
C1' N1' Co2 118.1(4)
O1' N1' Co2 122.8(3)
C2' N2' O2' 117.8(4)
C2' N2' Co2 118.7(4)
O2' N2' Co2 123.3(3)
C3' N3' O3' 118.5(4)
C3' N3' Co2 117.3(4)
O3' N3' Co2 124.1(3)
C4' N4' O4' 119.5(4)
C4' N4' Co2 116.5(4)
O4' N4' Co2 123.7(3)
C5' N5' O5' 118.0(4)
C5' N5' Co2 118.4(4)
O5' N5' Co2 123.2(3)
C6' N6' O6' 117.8(4)
C6' N6' Co2 117.7(4)
O6' N6' Co2 123.8(3)
O5' B1' O1' 110.4(4)
O5' B1' O3' 110.5(4)
O1' B1' O3' 107.9(4)
O5' B1' C43' 111.0(4)
O1' B1' C43' 110.1(4)
O3' B1' C43' 106.8(4)
O4' B2' O2' 109.1(4)
O4' B2' O6' 109.3(4)
O2' B2' O6' 109.4(4)
O4' B2' C47' 110.6(4)
O2' B2' C47' 107.1(4)
O6' B2' C47' 111.2(4)
N1' C1' C2' 112.9(5)
N1' C1' S1' 132.2(4)
C2' C1' S1' 114.8(4)
N2' C2' C1' 113.2(5)
N2' C2' S2' 124.9(4)
C1' C2' S2' 121.9(4)
N3' C3' C4' 113.8(4)
N3' C3' S3' 124.3(4)
C4' C3' S3' 121.8(4)
N4' C4' C3' 112.8(5)
N4' C4' S4' 131.7(4)
C3' C4' S4' 115.6(4)
N5' C5' C6' 112.6(5)
N5' C5' S5' 127.2(4)
C6' C5' S5' 120.2(4)
N6' C6' C5' 113.5(5)
N6' C6' S6' 126.6(4)
C5' C6' S6' 119.7(4)
C12' C7' C8' 117.9(5)
C12' C7' S1' 122.6(4)
C8' C7' S1' 119.0(5)
F1' C8' C7' 121.5(6)
F1' C8' C9' 118.6(5)
C7' C8' C9' 119.9(6)
F2' C9' C10' 119.9(6)
F2' C9' C8' 118.6(6)
C10' C9' C8' 121.4(6)
C9' C10' C11' 118.3(6)
C9' C10' Cl1' 121.2(5)
C11' C10' Cl1' 120.4(5)
F3' C11' C12' 119.7(5)
F3' C11' C10' 120.0(6)
C12' C11' C10' 120.4(6)
F4' C12' C11' 119.3(5)
F4' C12' C7' 118.6(5)
C11' C12' C7' 122.1(5)
C18' C13' C14' 117.9(5)
C18' C13' S2' 120.7(4)
C14' C13' S2' 121.3(4)
F5' C14' C15' 119.3(5)
F5' C14' C13' 119.7(5)
C15' C14' C13' 121.0(5)
F6' C15' C14' 119.6(5)
F6' C15' C16' 120.2(5)
C14' C15' C16' 120.2(5)
C17' C16' C15' 118.9(5)
C17' C16' Cl2' 120.5(4)
C15' C16' Cl2' 120.6(4)
F7' C17' C18' 119.9(5)
F7' C17' C16' 119.5(5)
C18' C17' C16' 120.5(5)
F8' C18' C13' 120.9(5)
F8' C18' C17' 117.6(5)
C13' C18' C17' 121.4(5)
C24' C19' C20' 117.2(5)
C24' C19' S3' 122.2(4)
C20' C19' S3' 120.5(4)
F9' C20' C21' 118.2(5)
F9' C20' C19' 119.8(5)
C21' C20' C19' 122.0(5)
F10' C21' C20' 120.9(5)
F10' C21' C22' 118.9(5)
C20' C21' C22' 120.2(5)
C21' C22' C23' 118.7(5)
C21' C22' Cl3' 120.8(4)
C23' C22' Cl3' 120.5(4)
F11' C23' C24' 121.1(5)
F11' C23' C22' 118.7(5)
C24' C23' C22' 120.1(5)
F12' C24' C23' 117.8(5)
F12' C24' C19' 120.4(5)
C23' C24' C19' 121.7(5)
C30' C25' C26' 117.2(5)
C30' C25' S4' 120.6(4)
C26' C25' S4' 121.6(4)
F13' C26' C27' 119.1(5)
F13' C26' C25' 118.7(5)
C27' C26' C25' 122.2(5)
F14' C27' C26' 119.4(6)
F14' C27' C28' 121.2(6)
C26' C27' C28' 119.5(6)
C29' C28' C27' 119.4(6)
C29' C28' Cl4' 121.5(5)
C27' C28' Cl4' 119.1(5)
F15' C29' C28' 120.0(5)
F15' C29' C30' 119.3(5)
C28' C29' C30' 120.7(5)
F16' C30' C29' 118.3(5)
F16' C30' C25' 120.7(5)
C29' C30' C25' 121.0(5)
C36' C31' C32' 117.4(5)
C36' C31' S5' 120.1(4)
C32' C31' S5' 122.3(4)
F17' C32' C33' 118.1(5)
F17' C32' C31' 119.8(5)
C33' C32' C31' 122.1(6)
F18' C33' C32' 119.3(6)
F18' C33' C34' 119.9(5)
C32' C33' C34' 120.8(6)
C35' C34' C33' 118.0(5)
C35' C34' Cl5' 121.2(5)
C33' C34' Cl5' 120.8(5)
F19' C35' C34' 120.4(6)
F19' C35' C36' 119.0(6)
C34' C35' C36' 120.6(6)
F20' C36' C31' 120.4(5)
F20' C36' C35' 118.5(5)
C31' C36' C35' 121.0(5)
C38' C37' C42' 116.9(5)
C38' C37' S6' 119.8(4)
C42' C37' S6' 123.2(4)
F21' C38' C37' 119.9(5)
F21' C38' C39' 118.9(5)
C37' C38' C39' 121.2(5)
F22' C39' C40' 119.9(5)
F22' C39' C38' 118.3(5)
C40' C39' C38' 121.8(6)
C39' C40' C41' 117.3(5)
C39' C40' Cl6' 121.7(5)
C41' C40' Cl6' 120.9(5)
F23' C41' C42' 119.7(6)
F23' C41' C40' 119.6(5)
C42' C41' C40' 120.7(5)
F24' C42' C41' 118.2(5)
F24' C42' C37' 119.7(5)
C41' C42' C37' 122.1(5)
C44' C43' B1' 116.1(4)
C44' C43' H43A 108.3
B1' C43' H43A 108.3
C44' C43' H43B 108.3
B1' C43' H43B 108.3
H43A C43' H43B 107.4
C45' C44' C43' 113.6(5)
C45' C44' H44A 108.8
C43' C44' H44A 108.8
C45' C44' H44B 108.8
C43' C44' H44B 108.8
H44A C44' H44B 107.7
C44' C45' C46' 113.6(5)
C44' C45' H45A 108.8
C46' C45' H45A 108.8
C44' C45' H45B 108.8
C46' C45' H45B 108.8
H45A C45' H45B 107.7
C45' C46' H46A 109.5
C45' C46' H46B 109.5
H46A C46' H46B 109.5
C45' C46' H46C 109.5
H46A C46' H46C 109.5
H46B C46' H46C 109.5
C48' C47' B2' 117.3(5)
C48' C47' H47A 108.0
B2' C47' H47A 108.0
C48' C47' H47B 108.0
B2' C47' H47B 108.0
H47A C47' H47B 107.2
C47' C48' C49' 112.6(5)
C47' C48' H48A 109.1
C49' C48' H48A 109.1
C47' C48' H48B 109.1
C49' C48' H48B 109.1
H48A C48' H48B 107.8
C50' C49' C48' 113.9(5)
C50' C49' H49A 108.8
C48' C49' H49A 108.8
C50' C49' H49B 108.8
C48' C49' H49B 108.8
H49A C49' H49B 107.7
C49' C50' H50A 109.5
C49' C50' H50B 109.5
H50A C50' H50B 109.5
C49' C50' H50C 109.5
H50A C50' H50C 109.5
H50B C50' H50C 109.5

loop_
_geom_bond_atom_site_label_1
_geom_bond_atom_site_label_2
_geom_bond_distance
Co1 N1 1.885(4)
Co1 N4 1.894(4)
Co1 N2 1.914(5)
Co1 N3 1.929(4)
Co1 N5 2.105(4)
Co1 N6 2.124(4)
S1 C7 1.755(6)
S1 C1 1.755(5)
S2 C2 1.759(5)
S2 C13 1.773(6)
S3 C3 1.758(5)
S3 C19 1.771(6)
S4 C4 1.755(6)
S4 C25 1.764(5)
S5 C5 1.762(5)
S5 C31 1.770(6)
S6 C37 1.762(6)
S6 C6 1.767(5)
Cl1 C10 1.717(6)
Cl2 C16 1.703(6)
Cl3 C22 1.711(6)
Cl4 C28 1.715(6)
Cl5 C34 1.703(6)
Cl6 C40 1.714(6)
O1 N1 1.355(6)
O1 B1 1.518(7)
O2 N2 1.356(6)
O2 B2 1.482(7)
O3 N3 1.366(6)
O3 B1 1.500(8)
O4 N4 1.355(5)
O4 B2 1.524(7)
O5 N5 1.351(6)
O5 B1 1.496(8)
O6 N6 1.353(6)
O6 B2 1.493(7)
F1 C8 1.341(6)
F2 C9 1.339(6)
N1 C1 1.295(7)
N2 C2 1.288(7)
N3 C3 1.295(7)
N4 C4 1.302(7)
N5 C5 1.294(7)
N6 C6 1.285(7)
B1 C43 1.576(9)
B2 C47 1.567(8)
C1 C2 1.453(8)
C3 C4 1.443(8)
C5 C6 1.455(8)
C7 C12 1.391(8)
C7 C8 1.392(8)
C8 C9 1.375(8)
C9 C10 1.372(8)
C10 C11 1.377(9)
C11 F3 1.332(7)
C11 C12 1.374(8)
C12 F4 1.345(6)
C13 C14 1.369(8)
C13 C18 1.384(8)
C14 F5 1.350(7)
C14 C15 1.361(9)
C15 F6 1.341(7)
C15 C16 1.392(9)
C16 C17 1.386(9)
C17 F7 1.324(7)
C17 C18 1.366(8)
C18 F8 1.339(6)
C19 C20 1.371(8)
C19 C24 1.377(8)
C20 F9 1.342(7)
C20 C21 1.382(9)
C21 F10 1.334(7)
C21 C22 1.361(10)
C22 C23 1.373(10)
C23 F11 1.353(8)
C23 C24 1.367(10)
C24 F12 1.335(7)
C25 C30 1.383(7)
C25 C26 1.387(8)
C26 F13 1.344(6)
C26 C27 1.362(8)
C27 F14 1.334(6)
C27 C28 1.395(8)
C28 C29 1.376(8)
C29 F15 1.332(6)
C29 C30 1.374(8)
C30 F16 1.343(6)
C31 C32 1.372(8)
C31 C36 1.401(8)
C32 F17 1.331(6)
C32 C33 1.375(8)
C33 F18 1.343(7)
C33 C34 1.374(8)
C34 C35 1.379(9)
C35 F19 1.338(6)
C35 C36 1.359(8)
C36 F20 1.355(7)
C37 C42 1.367(8)
C37 C38 1.387(8)
C38 F21 1.348(7)
C38 C39 1.363(9)
C39 F22 1.331(7)
C39 C40 1.385(10)
C40 C41 1.372(9)
C41 F23 1.331(7)
C41 C42 1.367(8)
C42 F24 1.349(7)
C43 C44 1.468(9)
C43 H43C 0.9900
C43 H43D 0.9900
C44 C45 1.561(10)
C44 H44C 0.9701
C44 H44D 0.9700
C45 C46 1.445(13)
C45 H45C 0.9699
C45 H45D 0.9699
C46 H46D 0.9800
C46 H46E 0.9800
C46 H46F 0.9800
C47 C48 1.511(8)
C47 H47C 0.9900
C47 H47D 0.9900
C48 C49 1.538(9)
C48 H48C 0.9900
C48 H48D 0.9900
C49 C50 1.513(10)
C49 H49C 0.9900
C49 H49D 0.9900
C50 H50D 0.9800
C50 H50E 0.9800
C50 H50F 0.9800
Co2 N3' 1.908(4)
Co2 N4' 1.954(4)
Co2 N2' 1.977(4)
Co2 N5' 2.004(4)
Co2 N6' 2.007(4)
Co2 N1' 2.016(4)
Cl1' C10' 1.703(6)
Cl2' C16' 1.713(5)
Cl3' C22' 1.714(6)
Cl4' C28' 1.719(6)
Cl5' C34' 1.706(6)
Cl6' C40' 1.694(6)
S1' C7' 1.760(6)
S1' C1' 1.762(5)
S2' C2' 1.767(5)
S2' C13' 1.771(5)
S3' C19' 1.760(5)
S3' C3' 1.771(5)
S4' C4' 1.757(5)
S4' C25' 1.759(6)
S5' C5' 1.756(5)
S5' C31' 1.764(5)
S6' C6' 1.756(5)
S6' C37' 1.765(5)
O1' N1' 1.377(6)
O1' B1' 1.501(7)
O2' N2' 1.355(6)
O2' B2' 1.509(7)
O3' N3' 1.343(5)
O3' B1' 1.524(6)
O4' N4' 1.355(5)
O4' B2' 1.504(7)
O5' N5' 1.361(6)
O5' B1' 1.490(7)
O6' N6' 1.352(6)
O6' B2' 1.511(7)
N1' C1' 1.285(7)
N2' C2' 1.301(7)
N3' C3' 1.293(6)
N4' C4' 1.288(7)
N5' C5' 1.301(7)
N6' C6' 1.298(6)
B1' C43' 1.573(8)
B2' C47' 1.584(8)
C1' C2' 1.455(8)
C3' C4' 1.443(7)
C5' C6' 1.465(7)
C7' C12' 1.377(8)
C7' C8' 1.383(8)
C8' F1' 1.338(7)
C8' C9' 1.393(9)
C9' F2' 1.349(7)
C9' C10' 1.362(9)
C10' C11' 1.388(9)
C11' F3' 1.334(7)
C11' C12' 1.359(8)
C12' F4' 1.347(6)
C13' C18' 1.362(8)
C13' C14' 1.398(7)
C14' F5' 1.348(6)
C14' C15' 1.363(8)
C15' F6' 1.339(6)
C15' C16' 1.380(8)
C16' C17' 1.378(7)
C17' F7' 1.352(6)
C17' C18' 1.367(8)
C18' F8' 1.343(6)
C19' C24' 1.388(8)
C19' C20' 1.388(8)
C20' F9' 1.342(6)
C20' C21' 1.361(8)
C21' F10' 1.332(6)
C21' C22' 1.389(8)
C22' C23' 1.393(8)
C23' F11' 1.340(6)
C23' C24' 1.366(8)
C24' F12' 1.339(6)
C25' C30' 1.384(8)
C25' C26' 1.384(8)
C26' F13' 1.347(6)
C26' C27' 1.365(8)
C27' F14' 1.332(7)
C27' C28' 1.378(9)
C28' C29' 1.368(9)
C29' F15' 1.344(7)
C29' C30' 1.370(8)
C30' F16' 1.338(7)
C31' C36' 1.382(8)
C31' C32' 1.384(8)
C32' F17' 1.346(7)
C32' C33' 1.359(8)
C33' F18' 1.340(7)
C33' C34' 1.393(9)
C34' C35' 1.382(9)
C35' F19' 1.327(7)
C35' C36' 1.392(8)
C36' F20' 1.331(6)
C37' C38' 1.378(8)
C37' C42' 1.385(8)
C38' F21' 1.340(6)
C38' C39' 1.384(8)
C39' F22' 1.346(7)
C39' C40' 1.367(9)
C40' C41' 1.395(9)
C41' F23' 1.330(6)
C41' C42' 1.371(8)
C42' F24' 1.345(7)
C43' C44' 1.532(7)
C43' H43A 0.9900
C43' H43B 0.9900
C44' C45' 1.519(8)
C44' H44A 0.9900
C44' H44B 0.9900
C45' C46' 1.526(8)
C45' H45A 0.9900
C45' H45B 0.9900
C46' H46A 0.9800
C46' H46B 0.9800
C46' H46C 0.9800
C47' C48' 1.514(8)
C47' H47A 0.9900
C47' H47B 0.9900
C48' C49' 1.533(8)
C48' H48A 0.9900
C48' H48B 0.9900
C49' C50' 1.506(8)
C49' H49A 0.9900
C49' H49B 0.9900
C50' H50A 0.9800
C50' H50B 0.9800
C50' H50C 0.9800

loop_
_geom_torsion_atom_site_label_1
_geom_torsion_atom_site_label_2
_geom_torsion_atom_site_label_3
_geom_torsion_atom_site_label_4
_geom_torsion
B1 O1 N1 C1 179.7(5)
B1 O1 N1 Co1 -4.5(6)
N4 Co1 N1 C1 71.1(6)
N2 Co1 N1 C1 -1.6(4)
N3 Co1 N1 C1 139.8(4)
N5 Co1 N1 C1 -137.7(4)
N6 Co1 N1 C1 -75.5(5)
N4 Co1 N1 O1 -104.7(5)
N2 Co1 N1 O1 -177.4(4)
N3 Co1 N1 O1 -36.0(4)
N5 Co1 N1 O1 46.5(4)
N6 Co1 N1 O1 108.7(4)
B2 O2 N2 C2 -166.1(5)
B2 O2 N2 Co1 5.3(6)
N1 Co1 N2 C2 -2.0(4)
N4 Co1 N2 C2 -152.4(4)
N3 Co1 N2 C2 -78.6(5)
N5 Co1 N2 C2 67.3(5)
N6 Co1 N2 C2 125.7(4)
N1 Co1 N2 O2 -173.5(4)
N4 Co1 N2 O2 36.1(4)
N3 Co1 N2 O2 109.9(4)
N5 Co1 N2 O2 -104.3(4)
N6 Co1 N2 O2 -45.8(4)
B1 O3 N3 C3 -165.8(5)
B1 O3 N3 Co1 8.5(6)
N1 Co1 N3 C3 -151.5(4)
N4 Co1 N3 C3 -0.8(4)
N2 Co1 N3 C3 -78.3(5)
N5 Co1 N3 C3 126.3(4)
N6 Co1 N3 C3 68.2(5)
N1 Co1 N3 O3 34.1(4)
N4 Co1 N3 O3 -175.3(4)
N2 Co1 N3 O3 107.3(4)
N5 Co1 N3 O3 -48.1(4)
N6 Co1 N3 O3 -106.3(4)
B2 O4 N4 C4 179.9(4)
B2 O4 N4 Co1 -4.6(5)
N1 Co1 N4 C4 69.7(5)
N2 Co1 N4 C4 139.7(4)
N3 Co1 N4 C4 -1.6(4)
N5 Co1 N4 C4 -75.0(4)
N6 Co1 N4 C4 -137.4(4)
N1 Co1 N4 O4 -105.8(4)
N2 Co1 N4 O4 -35.8(4)
N3 Co1 N4 O4 -177.1(4)
N5 Co1 N4 O4 109.5(4)
N6 Co1 N4 O4 47.1(4)
B1 O5 N5 C5 -176.5(5)
B1 O5 N5 Co1 4.7(6)
N1 Co1 N5 C5 132.8(4)
N4 Co1 N5 C5 -64.8(5)
N2 Co1 N5 C5 64.5(5)
N3 Co1 N5 C5 -136.8(4)
N6 Co1 N5 C5 2.0(4)
N1 Co1 N5 O5 -48.5(4)
N4 Co1 N5 O5 113.9(4)
N2 Co1 N5 O5 -116.8(4)
N3 Co1 N5 O5 41.9(4)
N6 Co1 N5 O5 -179.2(4)
B2 O6 N6 C6 -176.9(5)
B2 O6 N6 Co1 1.5(5)
N1 Co1 N6 C6 -66.0(5)
N4 Co1 N6 C6 130.7(4)
N2 Co1 N6 C6 -138.2(4)
N3 Co1 N6 C6 62.7(5)
N5 Co1 N6 C6 0.7(4)
N1 Co1 N6 O6 115.7(4)
N4 Co1 N6 O6 -47.6(4)
N2 Co1 N6 O6 43.5(4)
N3 Co1 N6 O6 -115.6(4)
N5 Co1 N6 O6 -177.6(4)
N5 O5 B1 O3 -63.5(6)
N5 O5 B1 O1 55.8(6)
N5 O5 B1 C43 174.4(4)
N3 O3 B1 O5 59.4(6)
N3 O3 B1 O1 -61.0(6)
N3 O3 B1 C43 178.5(4)
N1 O1 B1 O5 -60.5(6)
N1 O1 B1 O3 59.7(6)
N1 O1 B1 C43 -177.9(5)
N2 O2 B2 O6 61.5(6)
N2 O2 B2 O4 -58.3(6)
N2 O2 B2 C47 -178.9(4)
N6 O6 B2 O2 -60.9(5)
N6 O6 B2 O4 59.4(5)
N6 O6 B2 C47 -179.8(4)
N4 O4 B2 O2 58.4(6)
N4 O4 B2 O6 -62.8(5)
N4 O4 B2 C47 177.3(4)
O1 N1 C1 C2 -179.5(4)
Co1 N1 C1 C2 4.4(6)
O1 N1 C1 S1 1.1(7)
Co1 N1 C1 S1 -175.0(3)
C7 S1 C1 N1 -47.9(6)
C7 S1 C1 C2 132.7(5)
O2 N2 C2 C1 176.6(4)
Co1 N2 C2 C1 4.7(6)
O2 N2 C2 S2 2.1(8)
Co1 N2 C2 S2 -169.8(3)
N1 C1 C2 N2 -5.8(7)
S1 C1 C2 N2 173.7(4)
N1 C1 C2 S2 169.4(4)
S1 C1 C2 S2 -11.2(6)
C13 S2 C2 N2 -26.6(6)
C13 S2 C2 C1 159.2(4)
O3 N3 C3 C4 177.4(4)
Co1 N3 C3 C4 2.7(6)
O3 N3 C3 S3 -0.9(7)
Co1 N3 C3 S3 -175.6(3)
C19 S3 C3 N3 -13.6(6)
C19 S3 C3 C4 168.1(4)
O4 N4 C4 C3 179.1(4)
Co1 N4 C4 C3 3.4(6)
O4 N4 C4 S4 -0.7(7)
Co1 N4 C4 S4 -176.4(3)
N3 C3 C4 N4 -3.9(6)
S3 C3 C4 N4 174.7(4)
N3 C3 C4 S4 175.9(4)
S3 C3 C4 S4 -5.5(6)
C25 S4 C4 N4 -57.3(5)
C25 S4 C4 C3 122.9(4)
O5 N5 C5 C6 177.1(4)
Co1 N5 C5 C6 -4.1(6)
O5 N5 C5 S5 -4.3(7)
Co1 N5 C5 S5 174.5(3)
C31 S5 C5 N5 -49.3(5)
C31 S5 C5 C6 129.2(5)
O6 N6 C6 C5 175.5(4)
Co1 N6 C6 C5 -2.9(6)
O6 N6 C6 S6 -5.1(8)
Co1 N6 C6 S6 176.5(3)
N5 C5 C6 N6 4.5(7)
S5 C5 C6 N6 -174.2(4)
N5 C5 C6 S6 -175.0(4)
S5 C5 C6 S6 6.3(6)
C37 S6 C6 N6 -38.9(6)
C37 S6 C6 C5 140.6(4)
C1 S1 C7 C12 129.0(5)
C1 S1 C7 C8 -54.2(5)
C12 C7 C8 F1 179.5(5)
S1 C7 C8 F1 2.6(7)
C12 C7 C8 C9 0.6(8)
S1 C7 C8 C9 -176.3(4)
F1 C8 C9 F2 0.4(8)
C7 C8 C9 F2 179.4(5)
F1 C8 C9 C10 -179.6(5)
C7 C8 C9 C10 -0.6(9)
F2 C9 C10 C11 -178.7(5)
C8 C9 C10 C11 1.3(9)
F2 C9 C10 Cl1 0.1(8)
C8 C9 C10 Cl1 -179.9(4)
C9 C10 C11 F3 -179.7(5)
Cl1 C10 C11 F3 1.6(8)
C9 C10 C11 C12 -2.0(9)
Cl1 C10 C11 C12 179.3(5)
F3 C11 C12 F4 -1.6(9)
C10 C11 C12 F4 -179.3(5)
F3 C11 C12 C7 179.7(5)
C10 C11 C12 C7 2.0(9)
C8 C7 C12 F4 -179.9(5)
S1 C7 C12 F4 -3.0(7)
C8 C7 C12 C11 -1.3(8)
S1 C7 C12 C11 175.7(5)
C2 S2 C13 C14 104.7(5)
C2 S2 C13 C18 -78.7(5)
C18 C13 C14 F5 177.9(5)
S2 C13 C14 F5 -5.3(7)
C18 C13 C14 C15 -0.8(8)
S2 C13 C14 C15 175.9(4)
F5 C14 C15 F6 0.6(8)
C13 C14 C15 F6 179.4(5)
F5 C14 C15 C16 -178.0(5)
C13 C14 C15 C16 0.8(9)
F6 C15 C16 C17 -179.0(5)
C14 C15 C16 C17 -0.4(9)
F6 C15 C16 Cl2 1.6(8)
C14 C15 C16 Cl2 -179.8(5)
C15 C16 C17 F7 -178.8(5)
Cl2 C16 C17 F7 0.6(8)
C15 C16 C17 C18 0.1(9)
Cl2 C16 C17 C18 179.5(4)
F7 C17 C18 F8 -2.0(8)
C16 C17 C18 F8 179.1(5)
F7 C17 C18 C13 178.7(5)
C16 C17 C18 C13 -0.1(8)
C14 C13 C18 F8 -178.8(5)
S2 C13 C18 F8 4.6(7)
C14 C13 C18 C17 0.5(8)
S2 C13 C18 C17 -176.2(4)
C3 S3 C19 C20 -92.5(5)
C3 S3 C19 C24 91.5(5)
C24 C19 C20 F9 -179.6(5)
S3 C19 C20 F9 4.3(7)
C24 C19 C20 C21 0.5(8)
S3 C19 C20 C21 -175.6(4)
F9 C20 C21 F10 -1.7(8)
C19 C20 C21 F10 178.2(5)
F9 C20 C21 C22 178.8(5)
C19 C20 C21 C22 -1.3(9)
F10 C21 C22 C23 -178.0(6)
C20 C21 C22 C23 1.5(9)
F10 C21 C22 Cl3 0.7(8)
C20 C21 C22 Cl3 -179.8(5)
C21 C22 C23 F11 -179.4(6)
Cl3 C22 C23 F11 1.8(9)
C21 C22 C23 C24 -0.9(10)
Cl3 C22 C23 C24 -179.6(5)
F11 C23 C24 F12 -0.8(10)
C22 C23 C24 F12 -179.4(6)
F11 C23 C24 C19 178.7(6)
C22 C23 C24 C19 0.1(10)
C20 C19 C24 F12 179.5(5)
S3 C19 C24 F12 -4.4(8)
C20 C19 C24 C23 0.1(9)
S3 C19 C24 C23 176.2(5)
C4 S4 C25 C30 -62.3(5)
C4 S4 C25 C26 122.3(5)
C30 C25 C26 F13 179.7(5)
S4 C25 C26 F13 -4.6(7)
C30 C25 C26 C27 -1.1(8)
S4 C25 C26 C27 174.5(4)
F13 C26 C27 F14 -1.3(8)
C25 C26 C27 F14 179.6(5)
F13 C26 C27 C28 179.9(5)
C25 C26 C27 C28 0.7(9)
F14 C27 C28 C29 -178.4(5)
C26 C27 C28 C29 0.4(9)
F14 C27 C28 Cl4 1.0(8)
C26 C27 C28 Cl4 179.8(4)
C27 C28 C29 F15 179.6(5)
Cl4 C28 C29 F15 0.3(8)
C27 C28 C29 C30 -1.1(8)
Cl4 C28 C29 C30 179.6(4)
F15 C29 C30 F16 0.8(8)
C28 C29 C30 F16 -178.4(5)
F15 C29 C30 C25 179.9(5)
C28 C29 C30 C25 0.7(9)
C26 C25 C30 F16 179.5(5)
S4 C25 C30 F16 3.9(7)
C26 C25 C30 C29 0.4(8)
S4 C25 C30 C29 -175.1(4)
C5 S5 C31 C32 130.2(5)
C5 S5 C31 C36 -53.0(5)
C36 C31 C32 F17 179.8(5)
S5 C31 C32 F17 -3.2(8)
C36 C31 C32 C33 -1.4(8)
S5 C31 C32 C33 175.6(4)
F17 C32 C33 F18 -0.2(8)
C31 C32 C33 F18 -179.0(5)
F17 C32 C33 C34 179.3(5)
C31 C32 C33 C34 0.5(9)
F18 C33 C34 C35 -179.6(5)
C32 C33 C34 C35 0.9(9)
F18 C33 C34 Cl5 2.2(8)
C32 C33 C34 Cl5 -177.3(5)
C33 C34 C35 F19 -179.9(5)
Cl5 C34 C35 F19 -1.6(8)
C33 C34 C35 C36 -1.3(9)
Cl5 C34 C35 C36 176.9(5)
F19 C35 C36 F20 0.4(8)
C34 C35 C36 F20 -178.1(5)
F19 C35 C36 C31 179.0(5)
C34 C35 C36 C31 0.4(9)
C32 C31 C36 F20 179.5(5)
S5 C31 C36 F20 2.6(8)
C32 C31 C36 C35 1.0(9)
S5 C31 C36 C35 -175.9(5)
C6 S6 C37 C42 129.3(5)
C6 S6 C37 C38 -52.9(5)
C42 C37 C38 F21 -179.3(5)
S6 C37 C38 F21 2.8(8)
C42 C37 C38 C39 -0.2(8)
S6 C37 C38 C39 -178.1(5)
F21 C38 C39 F22 -1.6(9)
C37 C38 C39 F22 179.2(5)
F21 C38 C39 C40 178.8(5)
C37 C38 C39 C40 -0.4(9)
F22 C39 C40 C41 -179.7(6)
C38 C39 C40 C41 -0.1(10)
F22 C39 C40 Cl6 -0.4(9)
C38 C39 C40 Cl6 179.3(5)
C39 C40 C41 F23 -179.6(6)
Cl6 C40 C41 F23 1.1(9)
C39 C40 C41 C42 1.1(9)
Cl6 C40 C41 C42 -178.2(5)
F23 C41 C42 F24 1.3(8)
C40 C41 C42 F24 -179.4(5)
F23 C41 C42 C37 178.9(5)
C40 C41 C42 C37 -1.8(9)
C38 C37 C42 F24 178.8(5)
S6 C37 C42 F24 -3.2(7)
C38 C37 C42 C41 1.3(9)
S6 C37 C42 C41 179.2(5)
O5 B1 C43 C44 -161.6(6)
O3 B1 C43 C44 77.8(7)
O1 B1 C43 C44 -42.3(8)
B1 C43 C44 C45 170.3(7)
C43 C44 C45 C46 178.9(8)
O2 B2 C47 C48 -175.9(5)
O6 B2 C47 C48 -55.3(7)
O4 B2 C47 C48 64.3(7)
B2 C47 C48 C49 174.4(5)
C47 C48 C49 C50 60.4(9)
B1' O1' N1' C1' 176.4(4)
B1' O1' N1' Co2 -12.3(5)
N3' Co2 N1' C1' 136.7(4)
N4' Co2 N1' C1' 66.3(5)
N2' Co2 N1' C1' -2.8(4)
N5' Co2 N1' C1' -137.8(4)
N6' Co2 N1' C1' -71.5(5)
N3' Co2 N1' O1' -34.7(4)
N4' Co2 N1' O1' -105.1(4)
N2' Co2 N1' O1' -174.1(4)
N5' Co2 N1' O1' 50.9(4)
N6' Co2 N1' O1' 117.1(4)
B2' O2' N2' C2' -176.9(4)
B2' O2' N2' Co2 -3.6(5)
N3' Co2 N2' C2' -73.1(5)
N4' Co2 N2' C2' -143.3(4)
N5' Co2 N2' C2' 65.3(5)
N6' Co2 N2' C2' 131.3(4)
N1' Co2 N2' C2' -2.9(4)
N3' Co2 N2' O2' 113.7(4)
N4' Co2 N2' O2' 43.5(4)
N5' Co2 N2' O2' -107.9(4)
N6' Co2 N2' O2' -41.9(4)
N1' Co2 N2' O2' -176.1(4)
B1' O3' N3' C3' 179.9(5)
B1' O3' N3' Co2 -3.9(6)
N4' Co2 N3' C3' -1.2(4)
N2' Co2 N3' C3' -74.0(5)
N5' Co2 N3' C3' 136.2(4)
N6' Co2 N3' C3' 70.3(5)
N1' Co2 N3' C3' -140.5(4)
N4' Co2 N3' O3' -177.5(4)
N2' Co2 N3' O3' 109.7(4)
N5' Co2 N3' O3' -40.1(4)
N6' Co2 N3' O3' -106.0(4)
N1' Co2 N3' O3' 43.2(4)
B2' O4' N4' C4' 178.5(5)
B2' O4' N4' Co2 -7.5(6)
N3' Co2 N4' C4' -1.8(4)
N2' Co2 N4' C4' 136.9(4)
N5' Co2 N4' C4' -73.9(5)
N6' Co2 N4' C4' -139.7(4)
N1' Co2 N4' C4' 71.3(5)
N3' Co2 N4' O4' -176.0(4)
N2' Co2 N4' O4' -37.3(4)
N5' Co2 N4' O4' 111.9(4)
N6' Co2 N4' O4' 46.1(4)
N1' Co2 N4' O4' -102.9(4)
B1' O5' N5' C5' 180.0(4)
B1' O5' N5' Co2 -8.3(5)
N3' Co2 N5' C5' -140.4(4)
N4' Co2 N5' C5' -70.6(5)
N2' Co2 N5' C5' 66.9(5)
N6' Co2 N5' C5' -1.7(4)
N1' Co2 N5' C5' 132.4(4)
N3' Co2 N5' O5' 47.9(4)
N4' Co2 N5' O5' 117.7(4)
N2' Co2 N5' O5' -104.8(4)
N6' Co2 N5' O5' -173.4(4)
N1' Co2 N5' O5' -39.3(4)
B2' O6' N6' C6' -179.5(4)
B2' O6' N6' Co2 -9.3(6)
N3' Co2 N6' C6' 64.0(5)
N4' Co2 N6' C6' 133.3(4)
N2' Co2 N6' C6' -139.9(4)
N5' Co2 N6' C6' -5.1(4)
N1' Co2 N6' C6' -74.0(5)
N3' Co2 N6' O6' -106.3(4)
N4' Co2 N6' O6' -37.0(4)
N2' Co2 N6' O6' 49.8(4)
N5' Co2 N6' O6' -175.4(4)
N1' Co2 N6' O6' 115.7(4)
N5' O5' B1' O1' 67.1(5)
N5' O5' B1' O3' -52.2(5)
N5' O5' B1' C43' -170.5(4)
N1' O1' B1' O5' -54.9(5)
N1' O1' B1' O3' 65.9(5)
N1' O1' B1' C43' -177.8(4)
N3' O3' B1' O5' 61.3(6)
N3' O3' B1' O1' -59.5(5)
N3' O3' B1' C43' -177.9(4)
N4' O4' B2' O2' 63.3(5)
N4' O4' B2' O6' -56.3(5)
N4' O4' B2' C47' -179.1(4)
N2' O2' B2' O4' -56.7(5)
N2' O2' B2' O6' 62.8(5)
N2' O2' B2' C47' -176.5(4)
N6' O6' B2' O4' 64.7(5)
N6' O6' B2' O2' -54.7(5)
N6' O6' B2' C47' -172.9(4)
O1' N1' C1' C2' 178.9(4)
Co2 N1' C1' C2' 7.1(6)
O1' N1' C1' S1' 3.7(8)
Co2 N1' C1' S1' -168.1(3)
C7' S1' C1' N1' -10.8(6)
C7' S1' C1' C2' 174.1(4)
O2' N2' C2' C1' -179.1(4)
Co2 N2' C2' C1' 7.3(6)
O2' N2' C2' S2' -0.1(7)
Co2 N2' C2' S2' -173.7(3)
N1' C1' C2' N2' -9.2(7)
S1' C1' C2' N2' 166.9(4)
N1' C1' C2' S2' 171.8(4)
S1' C1' C2' S2' -12.1(6)
C13' S2' C2' N2' 45.8(5)
C13' S2' C2' C1' -135.3(4)
O3' N3' C3' C4' -179.9(4)
Co2 N3' C3' C4' 3.6(6)
O3' N3' C3' S3' -1.5(7)
Co2 N3' C3' S3' -178.0(3)
C19' S3' C3' N3' 50.1(5)
C19' S3' C3' C4' -131.7(4)
O4' N4' C4' C3' 178.5(4)
Co2 N4' C4' C3' 4.0(6)
O4' N4' C4' S4' -0.7(8)
Co2 N4' C4' S4' -175.1(3)
N3' C3' C4' N4' -4.9(7)
S3' C3' C4' N4' 176.7(4)
N3' C3' C4' S4' 174.4(4)
S3' C3' C4' S4' -4.0(6)
C25' S4' C4' N4' 2.3(6)
C25' S4' C4' C3' -176.8(4)
O5' N5' C5' C6' 179.4(4)
Co2 N5' C5' C6' 7.2(6)
O5' N5' C5' S5' 2.0(7)
Co2 N5' C5' S5' -170.2(3)
C31' S5' C5' N5' 51.5(5)
C31' S5' C5' C6' -125.7(4)
O6' N6' C6' C5' -178.9(4)
Co2 N6' C6' C5' 10.2(6)
O6' N6' C6' S6' 4.7(7)
Co2 N6' C6' S6' -166.2(3)
N5' C5' C6' N6' -11.2(6)
S5' C5' C6' N6' 166.5(4)
N5' C5' C6' S6' 165.5(4)
S5' C5' C6' S6' -16.9(6)
C37' S6' C6' N6' 49.4(5)
C37' S6' C6' C5' -126.7(4)
C1' S1' C7' C12' -69.1(5)
C1' S1' C7' C8' 119.4(5)
C12' C7' C8' F1' -178.1(5)
S1' C7' C8' F1' -6.1(7)
C12' C7' C8' C9' 2.1(8)
S1' C7' C8' C9' 174.0(4)
F1' C8' C9' F2' 0.2(8)
C7' C8' C9' F2' -179.9(5)
F1' C8' C9' C10' 179.5(5)
C7' C8' C9' C10' -0.6(9)
F2' C9' C10' C11' 178.5(5)
C8' C9' C10' C11' -0.8(9)
F2' C9' C10' Cl1' -2.7(8)
C8' C9' C10' Cl1' 178.0(5)
C9' C10' C11' F3' -178.8(5)
Cl1' C10' C11' F3' 2.4(8)
C9' C10' C11' C12' 0.7(9)
Cl1' C10' C11' C12' -178.1(4)
F3' C11' C12' F4' 0.2(8)
C10' C11' C12' F4' -179.4(5)
F3' C11' C12' C7' -179.6(5)
C10' C11' C12' C7' 0.8(9)
C8' C7' C12' F4' 178.0(5)
S1' C7' C12' F4' 6.4(7)
C8' C7' C12' C11' -2.2(8)
S1' C7' C12' C11' -173.8(4)
C2' S2' C13' C18' -119.5(5)
C2' S2' C13' C14' 62.7(5)
C18' C13' C14' F5' 179.3(5)
S2' C13' C14' F5' -2.8(7)
C18' C13' C14' C15' 0.1(8)
S2' C13' C14' C15' 178.0(4)
F5' C14' C15' F6' 0.7(8)
C13' C14' C15' F6' 179.9(5)
F5' C14' C15' C16' 179.5(5)
C13' C14' C15' C16' -1.3(8)
F6' C15' C16' C17' 179.6(5)
C14' C15' C16' C17' 0.9(8)
F6' C15' C16' Cl2' 0.3(7)
C14' C15' C16' Cl2' -178.5(4)
C15' C16' C17' F7' 179.4(5)
Cl2' C16' C17' F7' -1.3(7)
C15' C16' C17' C18' 0.8(8)
Cl2' C16' C17' C18' -179.9(4)
C14' C13' C18' F8' -177.9(5)
S2' C13' C18' F8' 4.1(7)
C14' C13' C18' C17' 1.6(8)
S2' C13' C18' C17' -176.3(4)
F7' C17' C18' F8' -1.1(8)
C16' C17' C18' F8' 177.5(5)
F7' C17' C18' C13' 179.3(5)
C16' C17' C18' C13' -2.1(8)
C3' S3' C19' C24' 61.2(5)
C3' S3' C19' C20' -121.7(5)
C24' C19' C20' F9' -179.2(5)
S3' C19' C20' F9' 3.5(7)
C24' C19' C20' C21' -1.2(8)
S3' C19' C20' C21' -178.5(4)
F9' C20' C21' F10' -1.3(8)
C19' C20' C21' F10' -179.4(5)
F9' C20' C21' C22' 178.4(5)
C19' C20' C21' C22' 0.3(8)
F10' C21' C22' C23' -179.4(5)
C20' C21' C22' C23' 0.9(8)
F10' C21' C22' Cl3' 0.6(7)
C20' C21' C22' Cl3' -179.1(4)
C21' C22' C23' F11' 179.4(5)
Cl3' C22' C23' F11' -0.7(7)
C21' C22' C23' C24' -1.2(8)
Cl3' C22' C23' C24' 178.7(4)
F11' C23' C24' F12' 0.2(7)
C22' C23' C24' F12' -179.2(4)
F11' C23' C24' C19' 179.8(5)
C22' C23' C24' C19' 0.3(8)
C20' C19' C24' F12' -179.7(5)
S3' C19' C24' F12' -2.4(7)
C20' C19' C24' C23' 0.8(8)
S3' C19' C24' C23' 178.1(4)
C4' S4' C25' C30' 109.0(5)
C4' S4' C25' C26' -80.0(5)
C30' C25' C26' F13' 178.0(5)
S4' C25' C26' F13' 6.7(7)
C30' C25' C26' C27' -1.6(8)
S4' C25' C26' C27' -172.8(4)
F13' C26' C27' F14' 0.3(8)
C25' C26' C27' F14' 179.8(5)
F13' C26' C27' C28' -179.5(5)
C25' C26' C27' C28' 0.0(9)
F14' C27' C28' C29' -178.9(5)
C26' C27' C28' C29' 1.0(9)
F14' C27' C28' Cl4' 0.6(8)
C26' C27' C28' Cl4' -179.5(4)
C27' C28' C29' F15' 178.7(5)
Cl4' C28' C29' F15' -0.8(8)
C27' C28' C29' C30' -0.3(9)
Cl4' C28' C29' C30' -179.8(4)
F15' C29' C30' F16' -0.4(8)
C28' C29' C30' F16' 178.6(5)
F15' C29' C30' C25' 179.7(5)
C28' C29' C30' C25' -1.3(9)
C26' C25' C30' F16' -177.7(5)
S4' C25' C30' F16' -6.3(7)
C26' C25' C30' C29' 2.2(8)
S4' C25' C30' C29' 173.6(4)
C5' S5' C31' C36' -133.3(4)
C5' S5' C31' C32' 51.8(5)
C36' C31' C32' F17' -179.0(5)
S5' C31' C32' F17' -4.0(7)
C36' C31' C32' C33' -0.4(8)
S5' C31' C32' C33' 174.6(4)
F17' C32' C33' F18' -1.4(8)
C31' C32' C33' F18' -179.9(5)
F17' C32' C33' C34' 178.8(5)
C31' C32' C33' C34' 0.2(9)
F18' C33' C34' C35' 179.3(5)
C32' C33' C34' C35' -0.8(8)
F18' C33' C34' Cl5' 1.0(8)
C32' C33' C34' Cl5' -179.1(4)
C33' C34' C35' F19' -179.2(5)
Cl5' C34' C35' F19' -1.0(8)
C33' C34' C35' C36' 1.8(8)
Cl5' C34' C35' C36' -180.0(4)
C32' C31' C36' F20' -179.5(5)
S5' C31' C36' F20' 5.3(7)
C32' C31' C36' C35' 1.3(8)
S5' C31' C36' C35' -173.8(4)
F19' C35' C36' F20' -0.2(8)
C34' C35' C36' F20' 178.8(5)
F19' C35' C36' C31' 178.9(5)
C34' C35' C36' C31' -2.1(8)
C6' S6' C37' C38' -133.3(5)
C6' S6' C37' C42' 51.0(5)
C42' C37' C38' F21' -179.5(5)
S6' C37' C38' F21' 4.5(7)
C42' C37' C38' C39' 0.0(8)
S6' C37' C38' C39' -176.0(4)
F21' C38' C39' F22' -0.6(8)
C37' C38' C39' F22' 179.9(5)
F21' C38' C39' C40' 178.5(5)
C37' C38' C39' C40' -1.0(9)
F22' C39' C40' C41' -179.3(5)
C38' C39' C40' C41' 1.6(8)
F22' C39' C40' Cl6' -0.5(8)
C38' C39' C40' Cl6' -179.6(4)
C39' C40' C41' F23' 178.9(5)
Cl6' C40' C41' F23' 0.1(8)
C39' C40' C41' C42' -1.2(8)
Cl6' C40' C41' C42' 180.0(4)
F23' C41' C42' F24' 1.0(8)
C40' C41' C42' F24' -178.9(5)
F23' C41' C42' C37' -179.9(5)
C40' C41' C42' C37' 0.2(9)
C38' C37' C42' F24' 179.5(5)
S6' C37' C42' F24' -4.6(7)
C38' C37' C42' C41' 0.4(8)
S6' C37' C42' C41' 176.2(4)
O5' B1' C43' C44' -34.2(6)
O1' B1' C43' C44' 88.4(6)
O3' B1' C43' C44' -154.7(4)
B1' C43' C44' C45' -180.0(5)
C43' C44' C45' C46' -179.7(5)
O4' B2' C47' C48' 84.6(6)
O2' B2' C47' C48' -156.6(5)
O6' B2' C47' C48' -37.1(6)
B2' C47' C48' C49' -177.2(5)
C47' C48' C49' C50' 179.7(5)
